data_4342230
loop_
_publ_author_name
'He, Xue-Li'
'Liu, Yun-Ping'
'Gong, Kai-Ning'
'Han, Zhan-Gang'
'Zhai, Xue-Liang'

_publ_section_title
;
 Copper-Organic Cationic Ring with an Inserted Arsenic-Vanadium
 Polyanionic Cluster for Efficient Catalytic Cr(VI) Reduction Using Formic
 Acid.
;
_journal_issue 4
_journal_name_full 'Inorganic chemistry'
_journal_page_first 1215
_journal_page_last 1217
_journal_paper_doi 10.1021/ic5030444
_journal_volume 54
_journal_year 2015
_chemical_formula_sum 'C120 H120 As16 Cd4 N20 O88 V28'
_chemical_formula_weight 6325.00
_chemical_name_systematic
; 
 ? 
;
_space_group_IT_number 2
_symmetry_cell_setting triclinic
_symmetry_space_group_name_Hall '-P 1'
_symmetry_space_group_name_H-M 'P -1'
_atom_sites_solution_hydrogens geom
_atom_sites_solution_primary direct
_atom_sites_solution_secondary difmap
_audit_creation_method SHELXL-97
_cell_angle_alpha 98.882(18)
_cell_angle_beta 90.229(12)
_cell_angle_gamma 107.872(12)
_cell_formula_units_Z 2
_cell_length_a 15.700(13)
_cell_length_b 25.45(2)
_cell_length_c 25.65(2)
_cell_measurement_reflns_used 9953
_cell_measurement_temperature 296(2)
_cell_measurement_theta_max 27.14
_cell_measurement_theta_min 2.51
_cell_volume 9623(13)
_computing_cell_refinement 'Bruker SMART'
_computing_data_collection 'Bruker SMART'
_computing_data_reduction 'Bruker SAINT'
_computing_molecular_graphics 'Bruker SHELXTL'
_computing_publication_material 'Bruker SHELXTL'
_computing_structure_refinement 'Bruker SHELXTL'
_computing_structure_solution 'Bruker SHELXTL'
_diffrn_ambient_temperature 296(2)
_diffrn_measured_fraction_theta_full 0.978
_diffrn_measured_fraction_theta_max 0.978
_diffrn_measurement_device_type 'CCD area detector'
_diffrn_measurement_method 'phi and omega scans'
_diffrn_radiation_monochromator graphite
_diffrn_radiation_source 'fine-focus sealed tube'
_diffrn_radiation_type MoK\a
_diffrn_radiation_wavelength 0.71073
_diffrn_reflns_av_R_equivalents 0.0261
_diffrn_reflns_av_sigmaI/netI 0.0556
_diffrn_reflns_limit_h_max 18
_diffrn_reflns_limit_h_min -16
_diffrn_reflns_limit_k_max 30
_diffrn_reflns_limit_k_min -24
_diffrn_reflns_limit_l_max 24
_diffrn_reflns_limit_l_min -30
_diffrn_reflns_number 46811
_diffrn_reflns_theta_full 25.01
_diffrn_reflns_theta_max 25.01
_diffrn_reflns_theta_min 1.91
_exptl_absorpt_coefficient_mu 4.541
_exptl_absorpt_correction_T_max 0.506
_exptl_absorpt_correction_T_min 0.481
_exptl_absorpt_correction_type empirical
_exptl_absorpt_process_details sadabs
_exptl_crystal_colour black
_exptl_crystal_density_diffrn 2.182
_exptl_crystal_density_meas ?
_exptl_crystal_density_method 'not measured'
_exptl_crystal_description block
_exptl_crystal_F_000 6096
_exptl_crystal_size_max 0.17
_exptl_crystal_size_mid 0.17
_exptl_crystal_size_min 0.15
_refine_diff_density_max 1.302
_refine_diff_density_min -2.439
_refine_diff_density_rms 0.137
_refine_ls_extinction_method none
_refine_ls_goodness_of_fit_ref 1.044
_refine_ls_hydrogen_treatment mixed
_refine_ls_matrix_type full
_refine_ls_number_parameters 2523
_refine_ls_number_reflns 33257
_refine_ls_number_restraints 0
_refine_ls_restrained_S_all 1.044
_refine_ls_R_factor_all 0.0699
_refine_ls_R_factor_gt 0.0462
_refine_ls_shift/su_max 0.000
_refine_ls_shift/su_mean 0.000
_refine_ls_structure_factor_coef Fsqd
_refine_ls_weighting_details 'calc w=1/[\s^2^(Fo^2^)+(0.0591P)^2^+29.7699P] where P=(Fo^2^+2Fc^2^)/3'
_refine_ls_weighting_scheme calc
_refine_ls_wR_factor_gt 0.1149
_refine_ls_wR_factor_ref 0.1301
_reflns_number_gt 24397
_reflns_number_total 33257
_reflns_threshold_expression >2sigma(I)
_cod_data_source_file ic5030444_si_001.cif
_cod_data_source_block 2
_cod_depositor_comments
;
The following automatic conversions were performed:

'_symmetry_cell_setting' value 'Triclinic' changed to 'triclinic'
according to
/usr/data/users/saulius/crontab/automatic-downloads/rss-feeds/ACS/lib/dictionaries/cif_core.dic
dictionary named 'cif_core.dic' version 2.4.2 from 2011-04-26.

'_exptl_crystal_density_meas' value 'none' was changed to '?' - the
value is perceived as not measured.

Automatic conversion script
Id: cif_fix_values 3008 2015-01-20 13:52:24Z robertas 

 Adding full bibliography for 4342229--4342230.cif.
;
_cod_original_cell_volume 9626(14)
_cod_original_sg_symbol_H-M 'P-1   '
_cod_database_code 4342230

loop_
_symmetry_equiv_pos_as_xyz
'x, y, z'
'-x, -y, -z'

loop_
_atom_site_label
_atom_site_type_symbol
_atom_site_fract_x
_atom_site_fract_y
_atom_site_fract_z
_atom_site_U_iso_or_equiv
_atom_site_adp_type
_atom_site_occupancy
_atom_site_symmetry_multiplicity
_atom_site_calc_flag
_atom_site_refinement_flags
V1 V 1.15902(8) 0.33920(5) 0.26058(5) 0.0312(3) Uani 1 1 d .
V2 V 1.10714(8) 0.24735(5) 0.32451(5) 0.0314(3) Uani 1 1 d .
V3 V 0.87946(8) 0.18131(5) 0.15977(5) 0.0312(3) Uani 1 1 d .
V4 V 1.06860(8) 0.33517(5) 0.39091(5) 0.0303(3) Uani 1 1 d .
V5 V 0.92976(8) 0.18884(5) 0.36518(5) 0.0300(3) Uani 1 1 d .
V6 V 0.76663(8) 0.14007(5) 0.25267(5) 0.0323(3) Uani 1 1 d .
V7 V 1.00718(9) 0.29655(5) 0.14398(5) 0.0328(3) Uani 1 1 d .
V8 V 1.06914(8) 0.40353(5) 0.20424(5) 0.0305(3) Uani 1 1 d .
V9 V 0.73864(8) 0.18606(5) 0.35319(5) 0.0326(3) Uani 1 1 d .
V10 V 0.64371(8) 0.24075(5) 0.28633(5) 0.0334(3) Uani 1 1 d .
V11 V 0.92732(8) 0.39654(5) 0.38544(4) 0.0284(3) Uani 1 1 d .
V12 V 0.87689(8) 0.39288(5) 0.18210(5) 0.0316(3) Uani 1 1 d .
V13 V 0.69784(8) 0.32294(5) 0.21157(5) 0.0332(3) Uani 1 1 d .
V14 V 0.77449(8) 0.38877(5) 0.30805(5) 0.0280(3) Uani 1 1 d .
V15 V 0.81990(8) 0.66076(5) 0.23943(5) 0.0313(3) Uani 1 1 d .
V16 V 0.85967(8) 0.75262(5) 0.17548(5) 0.0310(3) Uani 1 1 d .
V17 V 0.73351(8) 0.66493(5) 0.10909(5) 0.0296(3) Uani 1 1 d .
V18 V 0.66571(8) 0.59648(5) 0.29571(5) 0.0303(3) Uani 1 1 d .
V19 V 0.53072(8) 0.60345(5) 0.11452(4) 0.0283(3) Uani 1 1 d .
V20 V 0.71063(8) 0.70340(5) 0.35596(5) 0.0322(3) Uani 1 1 d .
V21 V 0.48416(8) 0.60713(5) 0.31789(5) 0.0313(3) Uani 1 1 d .
V22 V 0.74087(8) 0.81118(5) 0.13472(5) 0.0302(3) Uani 1 1 d .
V23 V 0.55265(8) 0.81396(5) 0.14681(5) 0.0325(3) Uani 1 1 d .
V24 V 0.62650(8) 0.86000(5) 0.24721(5) 0.0321(3) Uani 1 1 d .
V25 V 0.69823(8) 0.81874(5) 0.34025(5) 0.0312(3) Uani 1 1 d .
V26 V 0.38568(8) 0.61124(5) 0.19196(4) 0.0279(3) Uani 1 1 d .
V27 V 0.37499(8) 0.67707(5) 0.28848(5) 0.0334(3) Uani 1 1 d .
V28 V 0.40311(8) 0.75923(5) 0.21369(5) 0.0334(3) Uani 1 1 d .
As1 As 0.88884(5) 0.78599(3) 0.31048(3) 0.03537(18) Uani 1 1 d .
As2 As 0.84019(5) 0.87382(3) 0.24900(3) 0.03516(18) Uani 1 1 d .
As3 As 0.59618(5) 0.71595(3) 0.05187(3) 0.03406(17) Uani 1 1 d .
As4 As 0.40112(5) 0.68524(3) 0.09872(3) 0.03365(17) Uani 1 1 d .
As5 As 0.68471(5) 0.55341(3) 0.16504(3) 0.03477(18) Uani 1 1 d .
As6 As 0.48802(5) 0.52143(3) 0.20978(3) 0.03420(17) Uani 1 1 d .
As7 As 0.52843(5) 0.72820(3) 0.39446(3) 0.03756(19) Uani 1 1 d .
As8 As 0.48078(5) 0.81698(3) 0.33385(3) 0.03692(18) Uani 1 1 d .
As9 As 0.88028(5) 0.28406(3) 0.44812(3) 0.03408(17) Uani 1 1 d .
As10 As 0.71604(5) 0.31480(3) 0.40126(3) 0.03373(17) Uani 1 1 d .
As11 As 0.96658(5) 0.47861(3) 0.29020(3) 0.03429(17) Uani 1 1 d .
As12 As 1.13135(5) 0.44661(3) 0.33492(3) 0.03475(18) Uani 1 1 d .
As13 As 1.10285(5) 0.21403(3) 0.18953(3) 0.03539(18) Uani 1 1 d .
As14 As 0.96641(5) 0.12614(3) 0.25092(3) 0.03511(18) Uani 1 1 d .
As15 As 0.80017(5) 0.27177(3) 0.10554(3) 0.03756(19) Uani 1 1 d .
As16 As 0.66373(5) 0.18302(3) 0.16607(3) 0.03712(19) Uani 1 1 d .
Cd1 Cd 0.70281(3) 0.50460(2) 0.38684(2) 0.02827(12) Uani 1 1 d .
Cd2 Cd 0.19826(3) 0.49546(2) 0.11314(2) 0.02836(12) Uani 1 1 d .
Cd3 Cd 0.78921(4) 0.06972(3) 0.56034(2) 0.04605(15) Uani 1 1 d .
Cd4 Cd 0.28049(4) 0.06969(3) 0.06038(2) 0.04605(15) Uani 1 1 d .
O29 O 0.6687(3) 0.84310(19) 0.18008(18) 0.0326(11) Uani 1 1 d .
O30 O 0.8253(3) 0.15668(19) 0.31985(18) 0.0314(11) Uani 1 1 d .
O31 O 0.7827(3) 0.3043(2) 0.45085(18) 0.0361(12) Uani 1 1 d .
O32 O 0.4782(3) 0.6955(2) 0.04916(19) 0.0366(12) Uani 1 1 d .
O33 O 0.5798(3) 0.5086(2) 0.1776(2) 0.0386(12) Uani 1 1 d .
O34 O 0.7117(3) 0.5955(2) 0.22563(18) 0.0324(11) Uani 1 1 d .
O35 O 1.1354(3) 0.3266(2) 0.33058(18) 0.0317(11) Uani 1 1 d .
O36 O 0.9461(3) 0.3338(2) 0.41355(19) 0.0336(11) Uani 1 1 d .
O37 O 0.9781(3) 0.4362(2) 0.23329(18) 0.0328(11) Uani 1 1 d .
O39 O 1.0997(3) 0.3366(2) 0.19532(18) 0.0319(11) Uani 1 1 d .
O40 O 1.0275(3) 0.2558(2) 0.37911(18) 0.0315(11) Uani 1 1 d .
O41 O 1.0714(3) 0.4916(2) 0.3223(2) 0.0385(12) Uani 1 1 d .
O42 O 1.1164(3) 0.4044(2) 0.27417(18) 0.0334(11) Uani 1 1 d .
O43 O 0.8090(3) 0.67346(19) 0.16918(18) 0.0308(11) Uani 1 1 d .
O44 O 0.5393(3) 0.2206(2) 0.2906(2) 0.0500(15) Uani 1 1 d .
O45 O 0.3183(4) 0.7792(2) 0.2094(2) 0.0501(15) Uani 1 1 d .
O46 O 0.7632(3) 0.6635(2) 0.30468(18) 0.0326(11) Uani 1 1 d .
O47 O 0.7369(3) 0.8506(2) 0.27715(19) 0.0341(11) Uani 1 1 d .
O48 O 0.9052(3) 0.8515(2) 0.2906(2) 0.0414(13) Uani 1 1 d .
O49 O 0.4431(3) 0.6423(2) 0.13102(18) 0.0335(11) Uani 1 1 d .
O51 O 0.6124(3) 0.6661(2) 0.08677(19) 0.0344(11) Uani 1 1 d .
O52 O 1.1220(3) 0.25659(19) 0.25034(18) 0.0330(11) Uani 1 1 d .
O54 O 0.7714(3) 0.74422(19) 0.12110(17) 0.0288(10) Uani 1 1 d .
O55 O 0.8005(3) 0.3574(2) 0.36926(18) 0.0332(11) Uani 1 1 d .
O56 O 0.6912(3) 0.1800(2) 0.28385(19) 0.0348(11) Uani 1 1 d .
O57 O 0.7334(4) 0.8649(2) 0.3891(2) 0.0444(13) Uani 1 1 d .
O58 O 0.5419(3) 0.56431(19) 0.26654(18) 0.0323(11) Uani 1 1 d .
O59 O 1.0536(3) 0.1483(2) 0.2093(2) 0.0389(12) Uani 1 1 d .
O60 O 0.8652(3) 0.7435(2) 0.24979(18) 0.0326(11) Uani 1 1 d .
O61 O 0.6980(3) 0.2527(2) 0.35857(19) 0.0359(12) Uani 1 1 d .
O62 O 0.3672(3) 0.68095(19) 0.21486(18) 0.0324(11) Uani 1 1 d .
O63 O 0.4451(3) 0.74710(19) 0.14132(19) 0.0346(11) Uani 1 1 d .
O64 O 0.6864(3) 0.3194(2) 0.28492(18) 0.0333(11) Uani 1 1 d .
O65 O 0.4043(3) 0.6106(2) 0.26392(18) 0.0316(11) Uani 1 1 d .
O66 O 1.0040(3) 0.1786(2) 0.30475(19) 0.0349(11) Uani 1 1 d .
O67 O 0.7852(3) 0.3196(2) 0.15677(18) 0.0368(12) Uani 1 1 d .
O68 O 0.4238(3) 0.7585(2) 0.28945(19) 0.0356(12) Uani 1 1 d .
O69 O 0.9692(3) 0.36145(19) 0.15942(18) 0.0318(11) Uani 1 1 d .
O70 O 0.8258(3) 0.8219(2) 0.19512(18) 0.0331(11) Uani 1 1 d .
O71 O 0.7938(3) 0.38867(19) 0.23637(18) 0.0318(11) Uani 1 1 d .
O72 O 0.7611(3) 0.1720(2) 0.18800(19) 0.0379(12) Uani 1 1 d .
O73 O 0.8799(3) 0.2503(2) 0.13554(19) 0.0376(12) Uani 1 1 d .
O74 O 0.6653(3) 0.2416(2) 0.21045(19) 0.0366(12) Uani 1 1 d .
O75 O 0.4782(3) 0.5749(2) 0.17650(18) 0.0320(11) Uani 1 1 d .
O76 O 0.6195(3) 0.7717(2) 0.10267(18) 0.0335(11) Uani 1 1 d .
O77 O 0.7800(3) 0.7743(2) 0.33142(19) 0.0350(11) Uani 1 1 d .
O78 O 0.6077(3) 0.6387(2) 0.34038(18) 0.0332(11) Uani 1 1 d .
O80 O 0.9033(3) 0.4253(2) 0.32335(18) 0.0320(11) Uani 1 1 d .
O81 O 0.8865(3) 0.1495(2) 0.22272(19) 0.0367(12) Uani 1 1 d .
O83 O 0.4904(3) 0.5568(2) 0.06670(18) 0.0366(12) Uani 1 1 d .
O84 O 0.5110(3) 0.8197(2) 0.21593(19) 0.0347(11) Uani 1 1 d .
O85 O 0.4653(3) 0.6802(2) 0.34330(18) 0.0356(12) Uani 1 1 d .
O86 O 0.6476(3) 0.5990(2) 0.13299(19) 0.0342(11) Uani 1 1 d .
O87 O 0.8480(3) 0.2283(2) 0.39718(19) 0.0340(11) Uani 1 1 d .
O88 O 1.1405(3) 0.4491(2) 0.1775(2) 0.0412(13) Uani 1 1 d .
O89 O 0.9580(3) 0.7700(2) 0.1561(2) 0.0445(13) Uani 1 1 d .
O90 O 0.4917(3) 0.7861(2) 0.38843(19) 0.0404(13) Uani 1 1 d .
O91 O 1.0485(3) 0.4009(2) 0.36665(19) 0.0328(11) Uani 1 1 d .
O92 O 0.6298(3) 0.7499(2) 0.36397(19) 0.0370(12) Uani 1 1 d .
O93 O 0.9002(4) 0.6382(2) 0.2451(2) 0.0488(14) Uani 1 1 d .
O94 O 0.2931(3) 0.5659(2) 0.17119(19) 0.0369(12) Uani 1 1 d .
O95 O 0.9337(3) 0.4431(2) 0.43342(18) 0.0369(12) Uani 1 1 d .
O96 O 0.7505(4) 0.7044(2) 0.4114(2) 0.0482(14) Uani 1 1 d .
O97 O 1.1341(4) 0.3570(2) 0.4405(2) 0.0453(13) Uani 1 1 d .
O98 O 0.5891(3) 0.8278(2) 0.31187(19) 0.0357(12) Uani 1 1 d .
O99 O 1.0462(4) 0.2957(2) 0.0886(2) 0.0489(14) Uani 1 1 d .
O100 O 1.1881(3) 0.2307(2) 0.3440(2) 0.0427(13) Uani 1 1 d .
O101 O 0.7769(4) 0.6432(2) 0.0596(2) 0.0446(13) Uani 1 1 d .
O102 O 0.7272(3) 0.4342(2) 0.3287(2) 0.0392(12) Uani 1 1 d .
O103 O 0.8686(4) 0.1352(2) 0.1109(2) 0.0439(13) Uani 1 1 d .
O104 O 0.6909(4) 0.5509(2) 0.3227(2) 0.0440(13) Uani 1 1 d .
O105 O 1.0055(3) 0.2256(2) 0.16894(19) 0.0359(12) Uani 1 1 d .
O106 O 0.7055(3) 0.2142(2) 0.1116(2) 0.0421(13) Uani 1 1 d .
O108 O 0.9368(4) 0.1473(2) 0.4038(2) 0.0429(13) Uani 1 1 d .
O109 O 0.6166(4) 0.3365(2) 0.1874(2) 0.0486(14) Uani 1 1 d .
O111 O 1.2620(3) 0.3618(2) 0.2550(2) 0.0479(14) Uani 1 1 d .
O112 O 0.8652(4) 0.4341(2) 0.1454(2) 0.0477(14) Uani 1 1 d .
O113 O 0.5338(4) 0.8572(2) 0.1142(2) 0.0517(15) Uani 1 1 d .
O114 O 0.2801(4) 0.6634(2) 0.3126(2) 0.0474(14) Uani 1 1 d .
O115 O 0.4306(4) 0.5661(2) 0.3545(2) 0.0477(14) Uani 1 1 d .
O117 O 0.7894(3) 0.8527(2) 0.0963(2) 0.0407(13) Uani 1 1 d .
O118 O 0.7099(4) 0.0769(2) 0.2406(2) 0.0470(14) Uani 1 1 d .
O119 O 0.6768(4) 0.1430(2) 0.3854(2) 0.0518(15) Uani 1 1 d .
O120 O 0.6335(4) 0.9232(2) 0.2592(2) 0.0462(14) Uani 1 1 d .
C1 C 0.7113(5) 0.4368(3) 0.4810(3) 0.0343(17) Uani 1 1 d .
H1 H 0.6562 0.4137 0.4654 0.041 Uiso 1 1 calc R
C2 C 0.7392(5) 0.4261(3) 0.5271(3) 0.0377(18) Uani 1 1 d .
C3 C 0.8193(6) 0.4612(3) 0.5492(3) 0.045(2) Uani 1 1 d .
H3 H 0.8421 0.4557 0.5807 0.054 Uiso 1 1 calc R
C4 C 0.8661(6) 0.5045(3) 0.5248(3) 0.0412(19) Uani 1 1 d .
H4 H 0.9195 0.5296 0.5407 0.049 Uiso 1 1 calc R
C5 C 0.8355(5) 0.5109(3) 0.4781(3) 0.0298(16) Uani 1 1 d .
C6 C 0.8869(5) 0.5535(3) 0.4472(3) 0.0319(16) Uani 1 1 d .
C7 C 0.9761(5) 0.5815(3) 0.4591(3) 0.044(2) Uani 1 1 d .
H7 H 1.0052 0.5749 0.4879 0.053 Uiso 1 1 calc R
C8 C 1.0218(6) 0.6186(4) 0.4288(3) 0.054(2) Uani 1 1 d .
H8 H 1.0824 0.6375 0.4368 0.065 Uiso 1 1 calc R
C9 C 0.9801(6) 0.6285(4) 0.3870(4) 0.060(3) Uani 1 1 d .
C10 C 0.8919(6) 0.5990(4) 0.3771(3) 0.053(2) Uani 1 1 d .
H10 H 0.8618 0.6050 0.3484 0.063 Uiso 1 1 calc R
C11 C 1.0302(8) 0.6686(6) 0.3526(5) 0.121(6) Uani 1 1 d .
H11A H 1.0032 0.6976 0.3524 0.181 Uiso 1 1 calc R
H11B H 1.0283 0.6490 0.3172 0.181 Uiso 1 1 calc R
H11C H 1.0914 0.6848 0.3659 0.181 Uiso 1 1 calc R
C12 C 0.6863(6) 0.3778(4) 0.5509(4) 0.056(2) Uani 1 1 d .
H12A H 0.6503 0.3899 0.5774 0.084 Uiso 1 1 calc R
H12B H 0.7262 0.3620 0.5669 0.084 Uiso 1 1 calc R
H12C H 0.6482 0.3500 0.5240 0.084 Uiso 1 1 calc R
C13 C 0.2746(5) 0.5634(3) 0.0190(3) 0.0319(16) Uani 1 1 d .
H13 H 0.2429 0.5866 0.0345 0.038 Uiso 1 1 calc R
C14 C 0.3129(5) 0.5741(3) -0.0270(3) 0.0389(18) Uani 1 1 d .
C15 C 0.3578(5) 0.5388(3) -0.0491(3) 0.044(2) Uani 1 1 d .
H15 H 0.3854 0.5442 -0.0807 0.053 Uiso 1 1 calc R
C16 C 0.3621(5) 0.4956(3) -0.0247(3) 0.0429(19) Uani 1 1 d .
H16 H 0.3910 0.4707 -0.0403 0.051 Uiso 1 1 calc R
C17 C 0.3241(5) 0.4889(3) 0.0224(3) 0.0316(16) Uani 1 1 d .
C18 C 0.3338(5) 0.4465(3) 0.0526(3) 0.0318(16) Uani 1 1 d .
C19 C 0.3946(6) 0.4186(3) 0.0407(3) 0.044(2) Uani 1 1 d .
H19 H 0.4301 0.4249 0.0120 0.053 Uiso 1 1 calc R
C20 C 0.4022(6) 0.3818(4) 0.0713(4) 0.054(2) Uani 1 1 d .
H20 H 0.4436 0.3626 0.0635 0.065 Uiso 1 1 calc R
C21 C 0.3513(7) 0.3722(4) 0.1128(4) 0.058(3) Uani 1 1 d .
C22 C 0.2927(6) 0.4014(4) 0.1223(3) 0.053(2) Uani 1 1 d .
H22 H 0.2561 0.3951 0.1506 0.063 Uiso 1 1 calc R
C23 C 0.3604(10) 0.3321(6) 0.1471(5) 0.117(6) Uani 1 1 d .
H23A H 0.3299 0.2946 0.1300 0.175 Uiso 1 1 calc R
H23B H 0.3346 0.3394 0.1802 0.175 Uiso 1 1 calc R
H23C H 0.4228 0.3365 0.1532 0.175 Uiso 1 1 calc R
C24 C 0.3090(7) 0.6223(4) -0.0513(4) 0.058(2) Uani 1 1 d .
H24A H 0.2804 0.6445 -0.0284 0.087 Uiso 1 1 calc R
H24B H 0.2754 0.6091 -0.0847 0.087 Uiso 1 1 calc R
H24C H 0.3687 0.6448 -0.0568 0.087 Uiso 1 1 calc R
C25 C 0.1204(5) 0.5971(3) 0.1433(3) 0.045(2) Uani 1 1 d .
H25 H 0.1780 0.6147 0.1585 0.054 Uiso 1 1 calc R
C26 C 0.0578(6) 0.6253(4) 0.1509(4) 0.049(2) Uani 1 1 d .
C27 C -0.0244(6) 0.5980(4) 0.1282(4) 0.052(2) Uani 1 1 d .
H27 H -0.0692 0.6150 0.1327 0.063 Uiso 1 1 calc R
C28 C -0.0432(5) 0.5474(3) 0.0994(3) 0.045(2) Uani 1 1 d .
H28 H -0.1004 0.5293 0.0839 0.053 Uiso 1 1 calc R
C29 C 0.0222(5) 0.5220(3) 0.0928(3) 0.0327(16) Uani 1 1 d .
C30 C 0.0077(5) 0.4668(3) 0.0605(3) 0.0322(16) Uani 1 1 d .
C31 C -0.0698(6) 0.4382(4) 0.0316(3) 0.050(2) Uani 1 1 d .
H31 H -0.1169 0.4532 0.0319 0.060 Uiso 1 1 calc R
C32 C -0.0782(6) 0.3876(4) 0.0022(4) 0.057(2) Uani 1 1 d .
H32 H -0.1316 0.3677 -0.0172 0.069 Uiso 1 1 calc R
C33 C -0.0091(6) 0.3658(3) 0.0008(3) 0.0431(19) Uani 1 1 d .
C34 C 0.0662(5) 0.3973(3) 0.0308(3) 0.0411(19) Uani 1 1 d .
H34 H 0.1146 0.3834 0.0311 0.049 Uiso 1 1 calc R
C35 C -0.0159(7) 0.3104(4) -0.0305(4) 0.063(3) Uani 1 1 d .
H35A H -0.0667 0.2989 -0.0553 0.095 Uiso 1 1 calc R
H35B H -0.0230 0.2834 -0.0072 0.095 Uiso 1 1 calc R
H35C H 0.0377 0.3130 -0.0492 0.095 Uiso 1 1 calc R
C36 C 0.0838(7) 0.6817(4) 0.1838(5) 0.071(3) Uani 1 1 d .
H36A H 0.0828 0.7090 0.1621 0.107 Uiso 1 1 calc R
H36B H 0.1431 0.6902 0.1995 0.107 Uiso 1 1 calc R
H36C H 0.0423 0.6822 0.2112 0.107 Uiso 1 1 calc R
C37 C 0.9591(6) 0.1621(4) 0.5291(3) 0.052(2) Uani 1 1 d .
H37 H 0.9162 0.1776 0.5192 0.062 Uiso 1 1 calc R
C38 C 1.0466(6) 0.1932(4) 0.5298(3) 0.054(2) Uani 1 1 d .
C39 C 1.1061(6) 0.1706(4) 0.5453(4) 0.058(2) Uani 1 1 d .
H39 H 1.1667 0.1909 0.5476 0.070 Uiso 1 1 calc R
C40 C 1.0798(6) 0.1184(4) 0.5579(4) 0.058(3) Uani 1 1 d .
H40 H 1.1224 0.1030 0.5683 0.070 Uiso 1 1 calc R
C41 C 0.9912(6) 0.0885(4) 0.5553(3) 0.049(2) Uani 1 1 d .
C42 C 0.9557(7) 0.0320(4) 0.5664(3) 0.056(2) Uani 1 1 d .
C43 C 1.0071(9) -0.0017(5) 0.5720(4) 0.080(3) Uani 1 1 d .
H43 H 1.0691 0.0130 0.5715 0.095 Uiso 1 1 calc R
C44 C 0.9713(12) -0.0544(6) 0.5781(5) 0.098(5) Uani 1 1 d .
H44 H 1.0083 -0.0763 0.5809 0.117 Uiso 1 1 calc R
C45 C 0.8826(11) -0.0767(4) 0.5802(4) 0.081(4) Uani 1 1 d .
C46 C 0.8318(9) -0.0413(4) 0.5744(4) 0.069(3) Uani 1 1 d .
H46 H 0.7697 -0.0554 0.5747 0.083 Uiso 1 1 calc R
C47 C 0.8360(12) -0.1360(5) 0.5846(5) 0.130(7) Uani 1 1 d .
H47A H 0.8359 -0.1593 0.5513 0.195 Uiso 1 1 calc R
H47B H 0.7754 -0.1401 0.5938 0.195 Uiso 1 1 calc R
H47C H 0.8666 -0.1470 0.6114 0.195 Uiso 1 1 calc R
C48 C 1.0741(7) 0.2494(4) 0.5128(4) 0.072(3) Uani 1 1 d .
H48A H 1.0883 0.2781 0.5434 0.108 Uiso 1 1 calc R
H48B H 1.0258 0.2529 0.4919 0.108 Uiso 1 1 calc R
H48C H 1.1258 0.2532 0.4920 0.108 Uiso 1 1 calc R
C49 C 0.7678(6) 0.0390(3) 0.4371(4) 0.051(2) Uani 1 1 d .
H49 H 0.8213 0.0683 0.4394 0.061 Uiso 1 1 calc R
C50 C 0.7371(6) 0.0082(3) 0.3886(3) 0.050(2) Uani 1 1 d .
C51 C 0.6613(7) -0.0352(4) 0.3885(4) 0.068(3) Uani 1 1 d .
H51 H 0.6380 -0.0587 0.3569 0.081 Uiso 1 1 calc R
C52 C 0.6185(7) -0.0452(4) 0.4333(4) 0.068(3) Uani 1 1 d .
H52 H 0.5662 -0.0752 0.4321 0.082 Uiso 1 1 calc R
C53 C 0.6514(6) -0.0121(3) 0.4791(3) 0.046(2) Uani 1 1 d .
C54 C 0.6078(6) -0.0192(4) 0.5288(4) 0.055(2) Uani 1 1 d .
C55 C 0.5243(8) -0.0529(5) 0.5323(4) 0.088(4) Uani 1 1 d .
H55 H 0.4930 -0.0755 0.5019 0.106 Uiso 1 1 calc R
C56 C 0.4852(9) -0.0549(6) 0.5779(5) 0.105(5) Uani 1 1 d .
H56 H 0.4266 -0.0779 0.5793 0.126 Uiso 1 1 calc R
C57 C 0.5308(9) -0.0236(6) 0.6222(5) 0.095(4) Uani 1 1 d .
C58 C 0.6147(7) 0.0091(5) 0.6165(4) 0.081(4) Uani 1 1 d .
H58 H 0.6475 0.0314 0.6466 0.097 Uiso 1 1 calc R
C59 C 0.4920(10) -0.0247(8) 0.6757(5) 0.152(8) Uani 1 1 d .
H59A H 0.4300 -0.0468 0.6717 0.227 Uiso 1 1 calc R
H59B H 0.4973 0.0128 0.6921 0.227 Uiso 1 1 calc R
H59C H 0.5241 -0.0407 0.6973 0.227 Uiso 1 1 calc R
C60 C 0.7859(8) 0.0202(4) 0.3412(4) 0.074(3) Uani 1 1 d .
H60A H 0.7544 -0.0061 0.3112 0.110 Uiso 1 1 calc R
H60B H 0.8449 0.0172 0.3455 0.110 Uiso 1 1 calc R
H60C H 0.7905 0.0575 0.3359 0.110 Uiso 1 1 calc R
C61 C 0.8516(6) 0.0921(4) 0.6820(4) 0.061(3) Uani 1 1 d .
H61 H 0.8605 0.0575 0.6729 0.073 Uiso 1 1 calc R
C62 C 0.8741(7) 0.1188(5) 0.7323(4) 0.067(3) Uani 1 1 d .
C63 C 0.8650(9) 0.1707(6) 0.7426(5) 0.096(4) Uani 1 1 d .
H63 H 0.8823 0.1918 0.7761 0.115 Uiso 1 1 calc R
C64 C 0.8325(8) 0.1920(5) 0.7065(4) 0.082(3) Uani 1 1 d .
H64 H 0.8263 0.2275 0.7145 0.099 Uiso 1 1 calc R
C65 C 0.8078(6) 0.1608(4) 0.6564(3) 0.048(2) Uani 1 1 d .
C66 C 0.7675(5) 0.1797(3) 0.6155(3) 0.045(2) Uani 1 1 d .
C67 C 0.7454(6) 0.2280(4) 0.6221(4) 0.054(2) Uani 1 1 d .
H67 H 0.7623 0.2529 0.6536 0.064 Uiso 1 1 calc R
C68 C 0.7002(6) 0.2400(4) 0.5843(4) 0.051(2) Uani 1 1 d .
H68 H 0.6850 0.2729 0.5900 0.061 Uiso 1 1 calc R
C69 C 0.6758(6) 0.2053(4) 0.5374(4) 0.049(2) Uani 1 1 d .
C70 C 0.7042(6) 0.1587(4) 0.5316(4) 0.050(2) Uani 1 1 d .
H70 H 0.6916 0.1347 0.4994 0.059 Uiso 1 1 calc R
C71 C 0.6180(7) 0.2131(4) 0.4968(4) 0.062(3) Uani 1 1 d .
H71A H 0.5565 0.1950 0.5031 0.094 Uiso 1 1 calc R
H71B H 0.6318 0.1971 0.4628 0.094 Uiso 1 1 calc R
H71C H 0.6275 0.2523 0.4978 0.094 Uiso 1 1 calc R
C72 C 0.9089(8) 0.0930(6) 0.7717(4) 0.095(4) Uani 1 1 d .
H72A H 0.8646 0.0821 0.7969 0.142 Uiso 1 1 calc R
H72B H 0.9623 0.1195 0.7895 0.142 Uiso 1 1 calc R
H72C H 0.9226 0.0606 0.7542 0.142 Uiso 1 1 calc R
C73 C 0.2038(6) 0.1616(4) 0.0292(3) 0.050(2) Uani 1 1 d .
H73 H 0.2621 0.1770 0.0194 0.060 Uiso 1 1 calc R
C74 C 0.1460(7) 0.1933(4) 0.0298(3) 0.054(2) Uani 1 1 d .
C75 C 0.0628(7) 0.1700(4) 0.0454(4) 0.059(3) Uani 1 1 d .
H75 H 0.0220 0.1900 0.0477 0.071 Uiso 1 1 calc R
C76 C 0.0386(6) 0.1182(5) 0.0577(4) 0.062(3) Uani 1 1 d .
H76 H -0.0193 0.1025 0.0680 0.074 Uiso 1 1 calc R
C77 C 0.0973(6) 0.0883(4) 0.0554(3) 0.045(2) Uani 1 1 d .
C78 C 0.0762(7) 0.0317(4) 0.0659(3) 0.056(2) Uani 1 1 d .
C79 C -0.0089(8) -0.0017(5) 0.0716(5) 0.083(3) Uani 1 1 d .
H79 H -0.0563 0.0129 0.0703 0.100 Uiso 1 1 calc R
C80 C -0.0253(10) -0.0535(6) 0.0787(5) 0.098(5) Uani 1 1 d .
H80 H -0.0839 -0.0750 0.0826 0.118 Uiso 1 1 calc R
C81 C 0.0417(10) -0.0765(4) 0.0806(4) 0.083(4) Uani 1 1 d .
C82 C 0.1272(8) -0.0417(4) 0.0745(4) 0.073(3) Uani 1 1 d .
H82 H 0.1753 -0.0558 0.0746 0.088 Uiso 1 1 calc R
C83 C 0.0278(11) -0.1362(5) 0.0849(5) 0.130(7) Uani 1 1 d .
H83A H -0.0232 -0.1494 0.1053 0.195 Uiso 1 1 calc R
H83B H 0.0801 -0.1395 0.1019 0.195 Uiso 1 1 calc R
H83C H 0.0175 -0.1582 0.0502 0.195 Uiso 1 1 calc R
C84 C 0.1760(7) 0.2492(4) 0.0128(4) 0.071(3) Uani 1 1 d .
H84A H 0.1350 0.2503 -0.0145 0.107 Uiso 1 1 calc R
H84B H 0.2349 0.2557 -0.0003 0.107 Uiso 1 1 calc R
H84C H 0.1775 0.2776 0.0425 0.107 Uiso 1 1 calc R
C85 C 0.2721(6) 0.0389(3) -0.0632(4) 0.048(2) Uani 1 1 d .
H85 H 0.2485 0.0685 -0.0616 0.058 Uiso 1 1 calc R
C86 C 0.2717(6) 0.0080(3) -0.1109(3) 0.048(2) Uani 1 1 d .
C87 C 0.3035(7) -0.0350(4) -0.1111(4) 0.063(3) Uani 1 1 d .
H87 H 0.3039 -0.0580 -0.1430 0.076 Uiso 1 1 calc R
C88 C 0.3352(7) -0.0461(4) -0.0663(4) 0.068(3) Uani 1 1 d .
H88 H 0.3562 -0.0766 -0.0671 0.081 Uiso 1 1 calc R
C89 C 0.3357(6) -0.0119(3) -0.0204(3) 0.045(2) Uani 1 1 d .
C90 C 0.3723(7) -0.0189(4) 0.0287(4) 0.054(2) Uani 1 1 d .
C91 C 0.4240(9) -0.0529(5) 0.0324(4) 0.091(4) Uani 1 1 d .
H91 H 0.4334 -0.0750 0.0019 0.109 Uiso 1 1 calc R
C92 C 0.4611(10) -0.0552(5) 0.0781(5) 0.099(5) Uani 1 1 d .
H92 H 0.4975 -0.0777 0.0797 0.119 Uiso 1 1 calc R
C93 C 0.4453(10) -0.0243(6) 0.1223(5) 0.096(4) Uani 1 1 d .
C94 C 0.3935(8) 0.0086(5) 0.1162(4) 0.077(3) Uani 1 1 d .
H94 H 0.3829 0.0307 0.1463 0.092 Uiso 1 1 calc R
C95 C 0.4825(12) -0.0258(8) 0.1759(5) 0.145(7) Uani 1 1 d .
H95A H 0.5302 -0.0421 0.1720 0.217 Uiso 1 1 calc R
H95B H 0.4359 -0.0479 0.1949 0.217 Uiso 1 1 calc R
H95C H 0.5051 0.0116 0.1952 0.217 Uiso 1 1 calc R
C96 C 0.2348(8) 0.0212(4) -0.1588(4) 0.077(3) Uani 1 1 d .
H96A H 0.2809 0.0301 -0.1834 0.115 Uiso 1 1 calc R
H96B H 0.2132 0.0526 -0.1491 0.115 Uiso 1 1 calc R
H96C H 0.1862 -0.0106 -0.1749 0.115 Uiso 1 1 calc R
C97 C 0.2405(7) 0.0925(4) 0.1820(4) 0.064(3) Uani 1 1 d .
H97 H 0.1976 0.0576 0.1731 0.077 Uiso 1 1 calc R
C98 C 0.2444(8) 0.1196(5) 0.2325(4) 0.071(3) Uani 1 1 d .
C99 C 0.3058(10) 0.1708(6) 0.2428(5) 0.093(4) Uani 1 1 d .
H99 H 0.3108 0.1918 0.2764 0.112 Uiso 1 1 calc R
C100 C 0.3597(8) 0.1919(5) 0.2059(5) 0.086(4) Uani 1 1 d .
H100 H 0.4015 0.2274 0.2137 0.103 Uiso 1 1 calc R
C101 C 0.3531(6) 0.1610(4) 0.1562(4) 0.051(2) Uani 1 1 d .
C102 C 0.4116(6) 0.1793(4) 0.1158(3) 0.048(2) Uani 1 1 d .
C103 C 0.4832(6) 0.2282(4) 0.1224(4) 0.054(2) Uani 1 1 d .
H103 H 0.4917 0.2532 0.1539 0.064 Uiso 1 1 calc R
C104 C 0.5401(6) 0.2402(4) 0.0844(4) 0.053(2) Uani 1 1 d .
H104 H 0.5880 0.2732 0.0900 0.063 Uiso 1 1 calc R
C105 C 0.5297(6) 0.2052(4) 0.0375(4) 0.051(2) Uani 1 1 d .
C106 C 0.4544(6) 0.1588(4) 0.0324(3) 0.050(2) Uani 1 1 d .
H106 H 0.4429 0.1346 0.0003 0.060 Uiso 1 1 calc R
C107 C 0.5958(6) 0.2136(4) -0.0030(4) 0.060(3) Uani 1 1 d .
H10A H 0.6181 0.2526 -0.0056 0.091 Uiso 1 1 calc R
H10B H 0.5680 0.1927 -0.0364 0.091 Uiso 1 1 calc R
H10C H 0.6445 0.2009 0.0064 0.091 Uiso 1 1 calc R
C108 C 0.1845(9) 0.0934(6) 0.2717(4) 0.095(4) Uani 1 1 d .
H10D H 0.1568 0.1195 0.2894 0.142 Uiso 1 1 calc R
H10E H 0.2186 0.0830 0.2972 0.142 Uiso 1 1 calc R
H10F H 0.1390 0.0607 0.2543 0.142 Uiso 1 1 calc R
C109 C 0.5222(5) 0.4029(3) 0.3559(3) 0.046(2) Uani 1 1 d .
H109 H 0.5621 0.3858 0.3398 0.055 Uiso 1 1 calc R
C110 C 0.4331(5) 0.3745(4) 0.3487(4) 0.048(2) Uani 1 1 d .
C111 C 0.3780(5) 0.4014(4) 0.3718(4) 0.054(2) Uani 1 1 d .
H111 H 0.3164 0.3838 0.3677 0.065 Uiso 1 1 calc R
C112 C 0.4092(5) 0.4527(4) 0.4005(3) 0.046(2) Uani 1 1 d .
H112 H 0.3697 0.4707 0.4156 0.055 Uiso 1 1 calc R
C113 C 0.4998(5) 0.4783(3) 0.4073(3) 0.0350(17) Uani 1 1 d .
C114 C 0.5410(5) 0.5333(3) 0.4392(3) 0.0350(17) Uani 1 1 d .
C115 C 0.4914(6) 0.5616(4) 0.4681(3) 0.047(2) Uani 1 1 d .
H115 H 0.4293 0.5465 0.4677 0.056 Uiso 1 1 calc R
C116 C 0.5341(6) 0.6120(4) 0.4976(3) 0.051(2) Uani 1 1 d .
H116 H 0.5008 0.6318 0.5171 0.061 Uiso 1 1 calc R
C117 C 0.6239(6) 0.6339(3) 0.4992(3) 0.0435(19) Uani 1 1 d .
C118 C 0.6688(5) 0.6032(3) 0.4692(3) 0.0419(19) Uani 1 1 d .
H118 H 0.7308 0.6176 0.4689 0.050 Uiso 1 1 calc R
C119 C 0.4019(6) 0.3180(4) 0.3169(5) 0.070(3) Uani 1 1 d .
H11D H 0.3473 0.2966 0.3301 0.105 Uiso 1 1 calc R
H11E H 0.4467 0.2998 0.3192 0.105 Uiso 1 1 calc R
H11F H 0.3915 0.3209 0.2807 0.105 Uiso 1 1 calc R
C120 C 0.6735(7) 0.6889(4) 0.5310(4) 0.063(3) Uani 1 1 d .
H12D H 0.6826 0.7176 0.5094 0.094 Uiso 1 1 calc R
H12E H 0.7306 0.6878 0.5435 0.094 Uiso 1 1 calc R
H12F H 0.6396 0.6968 0.5605 0.094 Uiso 1 1 calc R
N1 N 0.7569(4) 0.4776(2) 0.4569(2) 0.0286(13) Uani 1 1 d .
N2 N 0.8467(4) 0.5622(3) 0.4063(2) 0.0381(15) Uani 1 1 d .
N3 N 0.6284(4) 0.5544(3) 0.4409(2) 0.0349(14) Uani 1 1 d .
N4 N 0.5556(4) 0.4530(3) 0.3840(2) 0.0356(14) Uani 1 1 d .
N5 N 0.2794(4) 0.5223(2) 0.0433(2) 0.0291(13) Uani 1 1 d .
N6 N 0.2847(4) 0.4383(3) 0.0934(2) 0.0372(15) Uani 1 1 d .
N7 N 0.1026(4) 0.5467(3) 0.1156(2) 0.0359(14) Uani 1 1 d .
N8 N 0.0740(4) 0.4456(2) 0.0591(2) 0.0326(14) Uani 1 1 d .
N9 N 0.9305(5) 0.1113(3) 0.5416(3) 0.0474(17) Uani 1 1 d .
N10 N 0.8683(6) 0.0112(3) 0.5685(3) 0.055(2) Uani 1 1 d .
N11 N 0.7263(5) 0.0298(3) 0.4809(3) 0.0441(16) Uani 1 1 d .
N12 N 0.6529(5) 0.0114(3) 0.5718(3) 0.0558(19) Uani 1 1 d .
N13 N 0.8184(5) 0.1117(3) 0.6454(3) 0.0516(18) Uani 1 1 d .
N14 N 0.7482(4) 0.1462(3) 0.5692(3) 0.0451(17) Uani 1 1 d .
N15 N 0.1811(5) 0.1117(3) 0.0416(3) 0.0467(17) Uani 1 1 d .
N16 N 0.1421(6) 0.0109(3) 0.0684(3) 0.056(2) Uani 1 1 d .
N17 N 0.3034(5) 0.0302(3) -0.0186(3) 0.0437(16) Uani 1 1 d .
N18 N 0.3577(5) 0.0115(3) 0.0714(3) 0.057(2) Uani 1 1 d .
N19 N 0.2927(5) 0.1118(3) 0.1449(3) 0.0491(18) Uani 1 1 d .
N20 N 0.3988(5) 0.1464(3) 0.0691(3) 0.0471(17) Uani 1 1 d .
O1W O 0.9053(9) 0.2905(5) 0.2729(5) 0.164(5) Uani 1 1 d .
O2W O 0.6151(9) 0.7093(5) 0.2268(5) 0.161(5) Uani 1 1 d .
O3W O 0.374(2) 0.8961(10) 0.2615(12) 0.197(13) Uani 0.50 1 d P
O3W' O 0.7370(9) 0.4839(6) 0.2259(5) 0.073(4) Uani 0.50 1 d P
O4W O 0.478(2) 0.1016(11) 0.2402(14) 0.231(16) Uani 0.50 1 d P
O4W' O 0.2464(11) 0.5133(7) 0.2782(6) 0.094(5) Uani 0.50 1 d P

loop_
_atom_site_aniso_label
_atom_site_aniso_U_11
_atom_site_aniso_U_22
_atom_site_aniso_U_33
_atom_site_aniso_U_23
_atom_site_aniso_U_13
_atom_site_aniso_U_12
V1 0.0262(7) 0.0306(7) 0.0363(7) 0.0061(5) 0.0022(5) 0.0077(5)
V2 0.0287(7) 0.0296(7) 0.0382(7) 0.0081(5) -0.0003(5) 0.0113(5)
V3 0.0334(7) 0.0267(6) 0.0319(6) -0.0021(5) 0.0013(5) 0.0105(5)
V4 0.0291(7) 0.0275(7) 0.0334(6) 0.0023(5) -0.0032(5) 0.0088(5)
V5 0.0344(7) 0.0221(6) 0.0347(7) 0.0062(5) 0.0017(5) 0.0099(5)
V6 0.0338(7) 0.0214(6) 0.0376(7) -0.0010(5) 0.0015(5) 0.0055(5)
V7 0.0372(7) 0.0301(7) 0.0321(6) 0.0038(5) 0.0036(5) 0.0126(6)
V8 0.0305(7) 0.0252(6) 0.0355(7) 0.0087(5) 0.0056(5) 0.0066(5)
V9 0.0314(7) 0.0224(6) 0.0402(7) 0.0040(5) 0.0076(5) 0.0031(5)
V10 0.0243(7) 0.0278(7) 0.0428(7) -0.0041(5) -0.0004(5) 0.0051(5)
V11 0.0281(7) 0.0243(6) 0.0298(6) -0.0031(5) -0.0038(5) 0.0074(5)
V12 0.0354(7) 0.0282(7) 0.0319(6) 0.0042(5) -0.0008(5) 0.0110(6)
V13 0.0294(7) 0.0294(7) 0.0388(7) -0.0027(5) -0.0060(5) 0.0102(5)
V14 0.0263(6) 0.0240(6) 0.0323(6) -0.0022(5) -0.0019(5) 0.0090(5)
V15 0.0284(7) 0.0297(7) 0.0375(7) 0.0065(5) -0.0012(5) 0.0110(5)
V16 0.0256(7) 0.0298(7) 0.0378(7) 0.0083(5) 0.0020(5) 0.0075(5)
V17 0.0283(7) 0.0276(6) 0.0322(6) 0.0027(5) 0.0020(5) 0.0084(5)
V18 0.0316(7) 0.0247(6) 0.0362(7) 0.0096(5) -0.0026(5) 0.0090(5)
V19 0.0276(6) 0.0246(6) 0.0296(6) -0.0034(5) -0.0010(5) 0.0073(5)
V20 0.0324(7) 0.0297(7) 0.0317(6) 0.0042(5) -0.0041(5) 0.0063(5)
V21 0.0324(7) 0.0279(7) 0.0313(6) 0.0042(5) 0.0009(5) 0.0061(5)
V22 0.0314(7) 0.0218(6) 0.0352(7) 0.0062(5) -0.0011(5) 0.0046(5)
V23 0.0361(7) 0.0221(6) 0.0401(7) 0.0037(5) -0.0073(5) 0.0110(5)
V24 0.0339(7) 0.0215(6) 0.0375(7) -0.0012(5) -0.0050(5) 0.0067(5)
V25 0.0302(7) 0.0262(6) 0.0323(6) -0.0020(5) -0.0047(5) 0.0049(5)
V26 0.0245(6) 0.0238(6) 0.0318(6) -0.0020(5) -0.0030(5) 0.0054(5)
V27 0.0286(7) 0.0299(7) 0.0386(7) -0.0030(5) 0.0011(5) 0.0087(5)
V28 0.0284(7) 0.0279(7) 0.0428(7) -0.0040(5) -0.0063(5) 0.0121(5)
As1 0.0277(4) 0.0360(4) 0.0394(4) 0.0041(3) -0.0070(3) 0.0066(3)
As2 0.0326(4) 0.0243(4) 0.0429(4) 0.0036(3) -0.0033(3) 0.0015(3)
As3 0.0382(4) 0.0304(4) 0.0309(4) 0.0027(3) -0.0020(3) 0.0079(3)
As4 0.0302(4) 0.0295(4) 0.0377(4) -0.0018(3) -0.0099(3) 0.0077(3)
As5 0.0364(4) 0.0270(4) 0.0422(4) -0.0003(3) 0.0008(3) 0.0146(3)
As6 0.0355(4) 0.0217(4) 0.0414(4) 0.0017(3) -0.0018(3) 0.0048(3)
As7 0.0369(5) 0.0387(5) 0.0305(4) -0.0016(3) 0.0019(3) 0.0059(4)
As8 0.0343(4) 0.0302(4) 0.0424(4) -0.0079(3) -0.0005(3) 0.0111(3)
As9 0.0403(5) 0.0304(4) 0.0308(4) 0.0026(3) 0.0013(3) 0.0111(3)
As10 0.0322(4) 0.0296(4) 0.0378(4) -0.0016(3) 0.0058(3) 0.0107(3)
As11 0.0382(4) 0.0210(4) 0.0423(4) 0.0020(3) -0.0008(3) 0.0088(3)
As12 0.0290(4) 0.0265(4) 0.0426(4) -0.0004(3) -0.0040(3) 0.0027(3)
As13 0.0334(4) 0.0363(4) 0.0392(4) 0.0040(3) 0.0073(3) 0.0158(4)
As14 0.0401(5) 0.0241(4) 0.0431(4) 0.0034(3) 0.0025(3) 0.0139(3)
As15 0.0440(5) 0.0382(5) 0.0313(4) -0.0011(3) -0.0051(3) 0.0175(4)
As16 0.0320(4) 0.0296(4) 0.0437(4) -0.0085(3) -0.0073(3) 0.0078(3)
Cd1 0.0249(3) 0.0246(3) 0.0349(3) 0.0045(2) -0.0015(2) 0.0073(2)
Cd2 0.0257(3) 0.0247(3) 0.0349(3) 0.0045(2) 0.0009(2) 0.0083(2)
Cd3 0.0448(4) 0.0353(3) 0.0534(4) -0.0036(3) -0.0020(3) 0.0112(3)
Cd4 0.0453(4) 0.0346(3) 0.0532(4) -0.0039(3) -0.0031(3) 0.0106(3)
O29 0.032(3) 0.025(3) 0.038(3) 0.000(2) -0.004(2) 0.007(2)
O30 0.033(3) 0.026(3) 0.034(3) 0.001(2) 0.000(2) 0.010(2)
O31 0.042(3) 0.036(3) 0.030(3) 0.002(2) 0.007(2) 0.014(2)
O32 0.037(3) 0.036(3) 0.033(3) 0.002(2) -0.009(2) 0.008(2)
O33 0.045(3) 0.021(3) 0.048(3) 0.003(2) 0.004(2) 0.010(2)
O34 0.036(3) 0.028(3) 0.031(3) 0.003(2) 0.000(2) 0.009(2)
O35 0.035(3) 0.030(3) 0.031(3) 0.003(2) 0.000(2) 0.013(2)
O36 0.032(3) 0.026(3) 0.043(3) 0.004(2) 0.002(2) 0.011(2)
O37 0.029(3) 0.031(3) 0.035(3) 0.002(2) 0.000(2) 0.006(2)
O39 0.034(3) 0.030(3) 0.031(3) 0.004(2) 0.005(2) 0.010(2)
O40 0.033(3) 0.030(3) 0.031(3) 0.002(2) -0.001(2) 0.012(2)
O41 0.042(3) 0.022(3) 0.048(3) 0.001(2) -0.005(2) 0.008(2)
O42 0.039(3) 0.028(3) 0.034(3) 0.005(2) -0.001(2) 0.010(2)
O43 0.031(3) 0.028(3) 0.035(3) 0.004(2) -0.004(2) 0.010(2)
O44 0.027(3) 0.043(3) 0.073(4) -0.003(3) 0.000(3) 0.007(3)
O45 0.034(3) 0.045(3) 0.073(4) -0.001(3) -0.005(3) 0.020(3)
O46 0.033(3) 0.029(3) 0.036(3) 0.007(2) -0.002(2) 0.010(2)
O47 0.027(3) 0.034(3) 0.040(3) 0.008(2) -0.004(2) 0.005(2)
O48 0.035(3) 0.031(3) 0.049(3) 0.001(2) -0.007(2) 0.000(2)
O49 0.037(3) 0.028(3) 0.036(3) 0.003(2) 0.006(2) 0.011(2)
O51 0.026(3) 0.029(3) 0.046(3) 0.003(2) -0.005(2) 0.007(2)
O52 0.041(3) 0.026(3) 0.036(3) 0.007(2) 0.003(2) 0.015(2)
O54 0.031(3) 0.028(3) 0.028(2) 0.008(2) -0.003(2) 0.009(2)
O55 0.028(3) 0.029(3) 0.037(3) 0.006(2) -0.005(2) 0.000(2)
O56 0.030(3) 0.027(3) 0.044(3) -0.001(2) 0.003(2) 0.007(2)
O57 0.047(3) 0.042(3) 0.039(3) -0.010(2) -0.015(2) 0.014(3)
O58 0.033(3) 0.027(3) 0.035(3) 0.003(2) -0.002(2) 0.008(2)
O59 0.045(3) 0.029(3) 0.049(3) 0.008(2) 0.010(2) 0.019(2)
O60 0.031(3) 0.030(3) 0.036(3) 0.008(2) -0.003(2) 0.006(2)
O61 0.035(3) 0.031(3) 0.036(3) -0.006(2) 0.000(2) 0.008(2)
O62 0.032(3) 0.023(3) 0.040(3) -0.004(2) -0.004(2) 0.009(2)
O63 0.033(3) 0.025(3) 0.041(3) -0.005(2) -0.006(2) 0.008(2)
O64 0.027(3) 0.029(3) 0.036(3) -0.005(2) -0.002(2) 0.004(2)
O65 0.032(3) 0.030(3) 0.031(3) -0.001(2) 0.001(2) 0.011(2)
O66 0.034(3) 0.034(3) 0.038(3) 0.005(2) 0.004(2) 0.013(2)
O67 0.041(3) 0.035(3) 0.032(3) -0.001(2) 0.000(2) 0.011(2)
O68 0.035(3) 0.028(3) 0.039(3) -0.006(2) -0.008(2) 0.008(2)
O69 0.033(3) 0.028(3) 0.034(3) 0.005(2) 0.002(2) 0.010(2)
O70 0.032(3) 0.032(3) 0.033(3) 0.003(2) -0.006(2) 0.009(2)
O71 0.034(3) 0.027(3) 0.032(3) 0.000(2) -0.004(2) 0.009(2)
O72 0.038(3) 0.037(3) 0.042(3) 0.003(2) 0.004(2) 0.017(2)
O73 0.041(3) 0.031(3) 0.041(3) 0.004(2) -0.009(2) 0.013(2)
O74 0.035(3) 0.030(3) 0.038(3) -0.010(2) -0.004(2) 0.008(2)
O75 0.034(3) 0.032(3) 0.033(3) 0.003(2) 0.001(2) 0.016(2)
O76 0.032(3) 0.027(3) 0.037(3) -0.005(2) -0.007(2) 0.007(2)
O77 0.029(3) 0.030(3) 0.042(3) 0.004(2) 0.001(2) 0.006(2)
O78 0.028(3) 0.032(3) 0.035(3) 0.001(2) -0.001(2) 0.006(2)
O80 0.025(3) 0.033(3) 0.033(3) 0.005(2) 0.000(2) 0.003(2)
O81 0.032(3) 0.036(3) 0.043(3) 0.009(2) 0.004(2) 0.012(2)
O83 0.038(3) 0.031(3) 0.034(3) -0.007(2) -0.001(2) 0.006(2)
O84 0.031(3) 0.029(3) 0.043(3) -0.001(2) -0.008(2) 0.010(2)
O85 0.043(3) 0.030(3) 0.032(3) 0.001(2) -0.002(2) 0.010(2)
O86 0.029(3) 0.032(3) 0.040(3) 0.005(2) 0.000(2) 0.008(2)
O87 0.032(3) 0.029(3) 0.040(3) -0.003(2) 0.001(2) 0.011(2)
O88 0.040(3) 0.038(3) 0.047(3) 0.018(2) 0.009(2) 0.008(3)
O89 0.030(3) 0.049(3) 0.054(3) 0.019(3) 0.010(2) 0.007(3)
O90 0.039(3) 0.038(3) 0.037(3) -0.006(2) 0.006(2) 0.009(2)
O91 0.028(3) 0.030(3) 0.041(3) 0.003(2) 0.003(2) 0.010(2)
O92 0.034(3) 0.030(3) 0.043(3) 0.005(2) 0.008(2) 0.005(2)
O93 0.037(3) 0.057(4) 0.061(4) 0.016(3) 0.003(3) 0.025(3)
O94 0.028(3) 0.029(3) 0.044(3) -0.003(2) -0.007(2) -0.001(2)
O95 0.040(3) 0.037(3) 0.030(3) -0.007(2) -0.004(2) 0.013(2)
O96 0.057(4) 0.047(3) 0.035(3) 0.011(2) -0.013(3) 0.006(3)
O97 0.049(3) 0.042(3) 0.039(3) 0.002(2) -0.009(2) 0.008(3)
O98 0.026(3) 0.034(3) 0.044(3) 0.003(2) -0.001(2) 0.005(2)
O99 0.063(4) 0.050(4) 0.040(3) 0.008(3) 0.014(3) 0.026(3)
O100 0.036(3) 0.045(3) 0.055(3) 0.017(3) -0.001(2) 0.019(3)
O101 0.053(4) 0.040(3) 0.041(3) 0.004(2) 0.007(3) 0.016(3)
O102 0.041(3) 0.034(3) 0.044(3) -0.008(2) -0.004(2) 0.021(2)
O103 0.043(3) 0.041(3) 0.041(3) -0.010(2) 0.001(2) 0.012(3)
O104 0.044(3) 0.039(3) 0.055(3) 0.017(3) -0.004(3) 0.017(3)
O105 0.035(3) 0.030(3) 0.045(3) 0.008(2) 0.000(2) 0.012(2)
O106 0.038(3) 0.044(3) 0.040(3) -0.008(2) -0.009(2) 0.014(3)
O108 0.050(3) 0.036(3) 0.046(3) 0.018(2) 0.003(2) 0.013(3)
O109 0.042(3) 0.043(3) 0.061(4) -0.004(3) -0.016(3) 0.019(3)
O111 0.025(3) 0.053(4) 0.060(4) 0.012(3) 0.005(2) 0.003(3)
O112 0.060(4) 0.041(3) 0.046(3) 0.012(3) 0.000(3) 0.019(3)
O113 0.061(4) 0.039(3) 0.058(4) 0.011(3) -0.015(3) 0.019(3)
O114 0.037(3) 0.041(3) 0.058(4) -0.002(3) 0.012(3) 0.007(3)
O115 0.055(4) 0.044(3) 0.044(3) 0.016(3) 0.007(3) 0.010(3)
O117 0.044(3) 0.031(3) 0.048(3) 0.016(2) 0.005(2) 0.007(2)
O118 0.051(4) 0.027(3) 0.053(3) -0.002(2) 0.000(3) 0.002(3)
O119 0.047(4) 0.041(3) 0.060(4) 0.013(3) 0.025(3) 0.000(3)
O120 0.062(4) 0.027(3) 0.048(3) -0.001(2) -0.004(3) 0.016(3)
C1 0.039(4) 0.026(4) 0.039(4) 0.000(3) 0.000(3) 0.013(3)
C2 0.048(5) 0.030(4) 0.040(4) 0.006(3) 0.008(4) 0.019(4)
C3 0.068(6) 0.039(5) 0.032(4) 0.005(4) -0.006(4) 0.024(4)
C4 0.049(5) 0.036(4) 0.031(4) 0.000(3) -0.012(3) 0.006(4)
C5 0.036(4) 0.023(4) 0.030(4) -0.003(3) 0.000(3) 0.012(3)
C6 0.033(4) 0.028(4) 0.032(4) 0.000(3) -0.003(3) 0.008(3)
C7 0.041(5) 0.038(5) 0.046(5) 0.010(4) -0.011(4) 0.000(4)
C8 0.036(5) 0.055(6) 0.058(6) 0.007(4) -0.013(4) -0.004(4)
C9 0.049(6) 0.056(6) 0.062(6) 0.021(5) -0.014(4) -0.010(5)
C10 0.043(5) 0.051(5) 0.057(5) 0.026(4) -0.015(4) -0.004(4)
C11 0.088(9) 0.121(11) 0.108(10) 0.075(9) -0.035(7) -0.062(8)
C12 0.071(7) 0.043(5) 0.058(6) 0.015(4) 0.010(5) 0.020(5)
C13 0.026(4) 0.025(4) 0.040(4) 0.000(3) -0.002(3) 0.005(3)
C14 0.038(5) 0.032(4) 0.041(4) 0.005(3) -0.011(3) 0.003(4)
C15 0.050(5) 0.044(5) 0.032(4) 0.007(4) 0.006(4) 0.006(4)
C16 0.048(5) 0.042(5) 0.039(4) 0.002(4) 0.008(4) 0.016(4)
C17 0.028(4) 0.028(4) 0.032(4) -0.005(3) -0.004(3) 0.003(3)
C18 0.035(4) 0.026(4) 0.033(4) -0.005(3) -0.002(3) 0.011(3)
C19 0.058(5) 0.035(5) 0.045(5) 0.009(4) 0.011(4) 0.023(4)
C20 0.064(6) 0.053(6) 0.061(6) 0.010(4) 0.014(5) 0.040(5)
C21 0.076(7) 0.057(6) 0.062(6) 0.024(5) 0.029(5) 0.043(5)
C22 0.070(6) 0.057(6) 0.051(5) 0.026(4) 0.027(4) 0.041(5)
C23 0.178(14) 0.128(12) 0.120(11) 0.089(9) 0.091(10) 0.123(12)
C24 0.070(7) 0.042(5) 0.064(6) 0.023(4) 0.000(5) 0.014(5)
C25 0.037(5) 0.040(5) 0.056(5) -0.001(4) -0.003(4) 0.012(4)
C26 0.042(5) 0.044(5) 0.062(5) -0.002(4) 0.006(4) 0.020(4)
C27 0.038(5) 0.059(6) 0.070(6) 0.009(5) 0.005(4) 0.031(5)
C28 0.027(4) 0.044(5) 0.063(5) 0.008(4) 0.000(4) 0.013(4)
C29 0.030(4) 0.031(4) 0.039(4) 0.008(3) 0.006(3) 0.011(3)
C30 0.030(4) 0.034(4) 0.035(4) 0.012(3) 0.004(3) 0.010(3)
C31 0.041(5) 0.053(6) 0.056(5) 0.001(4) -0.006(4) 0.018(4)
C32 0.042(5) 0.059(6) 0.062(6) -0.006(5) -0.018(4) 0.012(5)
C33 0.052(5) 0.035(4) 0.039(4) 0.003(3) -0.008(4) 0.011(4)
C34 0.040(5) 0.034(4) 0.048(5) 0.004(4) -0.005(4) 0.011(4)
C35 0.062(6) 0.051(6) 0.068(6) -0.009(5) -0.014(5) 0.015(5)
C36 0.052(6) 0.044(6) 0.110(9) -0.012(6) 0.001(6) 0.018(5)
C37 0.049(6) 0.049(6) 0.060(6) 0.013(4) -0.014(4) 0.017(5)
C38 0.059(6) 0.056(6) 0.039(5) 0.002(4) -0.015(4) 0.010(5)
C39 0.051(6) 0.059(6) 0.059(6) -0.001(5) -0.017(4) 0.014(5)
C40 0.053(6) 0.065(7) 0.060(6) -0.008(5) -0.017(4) 0.032(5)
C41 0.067(6) 0.043(5) 0.042(5) -0.002(4) -0.013(4) 0.031(5)
C42 0.075(7) 0.060(6) 0.040(5) -0.003(4) -0.013(4) 0.038(6)
C43 0.106(9) 0.075(8) 0.083(8) 0.022(6) -0.004(7) 0.061(7)
C44 0.157(14) 0.082(10) 0.090(9) 0.029(7) 0.021(9) 0.083(10)
C45 0.160(13) 0.042(6) 0.054(6) 0.013(5) 0.028(7) 0.051(8)
C46 0.120(10) 0.045(6) 0.049(6) 0.007(4) 0.012(6) 0.034(6)
C47 0.26(2) 0.045(7) 0.101(10) 0.034(7) 0.070(12) 0.069(10)
C48 0.059(7) 0.066(7) 0.082(7) 0.025(6) -0.016(5) 0.000(5)
C49 0.052(6) 0.031(5) 0.065(6) 0.002(4) 0.009(4) 0.010(4)
C50 0.065(6) 0.027(4) 0.055(5) 0.004(4) 0.009(4) 0.012(4)
C51 0.086(8) 0.048(6) 0.051(6) -0.010(4) 0.007(5) 0.003(5)
C52 0.065(7) 0.049(6) 0.063(6) -0.009(5) 0.011(5) -0.015(5)
C53 0.050(5) 0.034(5) 0.048(5) 0.003(4) 0.006(4) 0.006(4)
C54 0.054(6) 0.042(5) 0.057(6) 0.005(4) 0.006(4) -0.002(4)
C55 0.083(8) 0.086(9) 0.058(7) 0.006(6) 0.017(6) -0.027(7)
C56 0.086(9) 0.107(11) 0.074(8) 0.006(7) 0.014(7) -0.036(8)
C57 0.081(9) 0.113(11) 0.063(7) 0.013(7) 0.028(6) -0.011(8)
C58 0.068(7) 0.094(9) 0.056(6) 0.005(6) 0.014(5) -0.007(6)
C59 0.114(12) 0.22(2) 0.056(8) 0.018(10) 0.037(8) -0.032(12)
C60 0.097(9) 0.053(6) 0.060(6) 0.005(5) 0.021(6) 0.009(6)
C61 0.056(6) 0.064(7) 0.058(6) 0.005(5) 0.001(5) 0.015(5)
C62 0.060(7) 0.087(8) 0.046(6) 0.006(5) -0.003(5) 0.011(6)
C63 0.120(11) 0.100(11) 0.051(7) -0.017(7) -0.014(7) 0.025(9)
C64 0.098(9) 0.066(8) 0.069(7) -0.023(6) -0.017(6) 0.022(7)
C65 0.038(5) 0.045(5) 0.050(5) -0.005(4) -0.001(4) 0.006(4)
C66 0.032(4) 0.037(5) 0.058(5) -0.003(4) 0.009(4) 0.006(4)
C67 0.042(5) 0.046(5) 0.061(6) -0.011(4) 0.003(4) 0.006(4)
C68 0.048(5) 0.034(5) 0.066(6) 0.001(4) 0.015(4) 0.011(4)
C69 0.035(5) 0.047(5) 0.066(6) 0.021(4) 0.021(4) 0.011(4)
C70 0.044(5) 0.046(5) 0.057(5) 0.004(4) 0.008(4) 0.013(4)
C71 0.063(6) 0.057(6) 0.072(7) 0.017(5) 0.020(5) 0.021(5)
C72 0.085(9) 0.119(11) 0.059(7) 0.017(7) -0.013(6) 0.001(8)
C73 0.049(5) 0.043(5) 0.055(5) 0.007(4) 0.016(4) 0.011(4)
C74 0.067(6) 0.054(6) 0.045(5) 0.000(4) 0.019(4) 0.030(5)
C75 0.060(6) 0.060(7) 0.054(6) -0.005(5) 0.013(5) 0.019(5)
C76 0.037(5) 0.074(7) 0.059(6) -0.011(5) 0.011(4) 0.007(5)
C77 0.039(5) 0.048(5) 0.036(4) -0.001(4) 0.004(3) 0.001(4)
C78 0.054(6) 0.057(6) 0.043(5) -0.001(4) 0.006(4) 0.001(5)
C79 0.066(8) 0.078(8) 0.090(8) 0.026(7) 0.014(6) -0.007(6)
C80 0.089(10) 0.091(11) 0.080(9) 0.035(8) -0.008(7) -0.031(8)
C81 0.129(11) 0.044(6) 0.043(6) 0.016(5) -0.018(6) -0.027(7)
C82 0.102(9) 0.043(6) 0.054(6) 0.007(5) -0.007(5) -0.006(6)
C83 0.191(16) 0.050(7) 0.100(10) 0.033(7) -0.050(10) -0.043(9)
C84 0.078(7) 0.056(6) 0.093(8) 0.022(6) 0.031(6) 0.034(6)
C85 0.053(5) 0.022(4) 0.067(6) 0.009(4) -0.010(4) 0.008(4)
C86 0.058(6) 0.027(4) 0.050(5) 0.004(4) -0.008(4) 0.003(4)
C87 0.095(8) 0.042(5) 0.050(6) 0.002(4) -0.005(5) 0.023(5)
C88 0.100(8) 0.043(6) 0.064(6) -0.011(5) -0.021(6) 0.037(6)
C89 0.051(5) 0.038(5) 0.049(5) 0.008(4) -0.005(4) 0.017(4)
C90 0.071(6) 0.043(5) 0.056(6) 0.005(4) -0.008(5) 0.030(5)
C91 0.150(12) 0.080(8) 0.068(7) 0.000(6) -0.018(7) 0.079(9)
C92 0.174(14) 0.098(10) 0.067(8) 0.017(7) 0.000(8) 0.101(10)
C93 0.133(12) 0.119(11) 0.066(7) 0.024(7) -0.025(7) 0.080(10)
C94 0.099(9) 0.098(9) 0.048(6) 0.004(6) -0.004(6) 0.058(7)
C95 0.234(19) 0.207(18) 0.056(8) 0.020(9) -0.029(9) 0.161(17)
C96 0.126(10) 0.051(6) 0.055(6) 0.008(5) -0.024(6) 0.029(6)
C97 0.065(7) 0.064(7) 0.065(6) 0.002(5) -0.008(5) 0.027(5)
C98 0.088(8) 0.089(9) 0.047(6) 0.005(6) 0.003(5) 0.048(7)
C99 0.131(12) 0.087(10) 0.055(7) -0.021(6) 0.001(7) 0.041(9)
C100 0.087(9) 0.073(8) 0.078(8) -0.021(6) -0.001(7) 0.014(7)
C101 0.051(6) 0.046(5) 0.055(5) -0.006(4) -0.010(4) 0.021(5)
C102 0.047(5) 0.042(5) 0.060(6) -0.006(4) -0.021(4) 0.026(4)
C103 0.054(6) 0.050(6) 0.057(6) -0.011(4) -0.018(5) 0.026(5)
C104 0.049(6) 0.035(5) 0.069(6) -0.002(4) -0.021(5) 0.011(4)
C105 0.033(5) 0.049(5) 0.077(6) 0.019(5) -0.015(4) 0.017(4)
C106 0.042(5) 0.058(6) 0.050(5) -0.001(4) -0.003(4) 0.022(5)
C107 0.055(6) 0.060(6) 0.067(6) 0.014(5) -0.014(5) 0.017(5)
C108 0.131(12) 0.111(11) 0.055(7) 0.014(7) 0.022(7) 0.056(9)
C109 0.036(5) 0.037(5) 0.058(5) -0.005(4) -0.001(4) 0.008(4)
C110 0.025(4) 0.041(5) 0.071(6) -0.002(4) -0.008(4) 0.005(4)
C111 0.022(4) 0.053(6) 0.079(6) 0.007(5) -0.012(4) 0.002(4)
C112 0.029(4) 0.048(5) 0.060(5) 0.007(4) -0.001(4) 0.014(4)
C113 0.029(4) 0.039(4) 0.038(4) 0.010(3) 0.003(3) 0.011(3)
C114 0.031(4) 0.036(4) 0.043(4) 0.011(3) -0.001(3) 0.016(3)
C115 0.040(5) 0.051(5) 0.051(5) -0.003(4) 0.004(4) 0.022(4)
C116 0.047(5) 0.055(6) 0.051(5) -0.007(4) 0.011(4) 0.022(5)
C117 0.056(6) 0.034(4) 0.042(5) 0.008(4) 0.006(4) 0.016(4)
C118 0.036(5) 0.035(5) 0.053(5) 0.004(4) 0.009(4) 0.009(4)
C119 0.042(6) 0.039(5) 0.113(9) -0.012(5) -0.016(5) 0.002(4)
C120 0.073(7) 0.043(5) 0.067(6) 0.000(5) 0.014(5) 0.015(5)
N1 0.030(3) 0.025(3) 0.031(3) 0.003(2) -0.001(2) 0.009(3)
N2 0.034(4) 0.029(3) 0.046(4) 0.010(3) -0.007(3) 0.001(3)
N3 0.031(4) 0.029(3) 0.044(4) 0.007(3) 0.008(3) 0.008(3)
N4 0.026(3) 0.029(3) 0.048(4) 0.005(3) 0.001(3) 0.003(3)
N5 0.028(3) 0.026(3) 0.031(3) 0.002(2) 0.001(2) 0.006(3)
N6 0.039(4) 0.032(4) 0.046(4) 0.007(3) 0.006(3) 0.018(3)
N7 0.032(4) 0.030(3) 0.043(4) 0.000(3) -0.004(3) 0.010(3)
N8 0.028(3) 0.027(3) 0.042(4) 0.008(3) -0.002(3) 0.007(3)
N9 0.050(4) 0.042(4) 0.053(4) 0.006(3) -0.012(3) 0.020(4)
N10 0.094(7) 0.030(4) 0.050(4) 0.006(3) -0.001(4) 0.029(4)
N11 0.052(4) 0.030(4) 0.047(4) 0.005(3) 0.013(3) 0.010(3)
N12 0.047(5) 0.059(5) 0.054(5) 0.010(4) 0.014(4) 0.006(4)
N13 0.048(4) 0.052(5) 0.050(4) -0.003(4) 0.000(3) 0.014(4)
N14 0.039(4) 0.042(4) 0.052(4) -0.002(3) 0.006(3) 0.013(3)
N15 0.048(4) 0.038(4) 0.050(4) 0.005(3) 0.008(3) 0.008(3)
N16 0.073(6) 0.032(4) 0.045(4) 0.002(3) 0.002(4) -0.007(4)
N17 0.051(4) 0.025(3) 0.050(4) 0.003(3) -0.012(3) 0.007(3)
N18 0.069(5) 0.061(5) 0.049(5) 0.010(4) -0.007(4) 0.033(4)
N19 0.053(5) 0.053(5) 0.045(4) 0.005(3) 0.005(3) 0.022(4)
N20 0.039(4) 0.043(4) 0.054(4) -0.009(3) -0.013(3) 0.015(3)
O1W 0.171(12) 0.141(11) 0.178(12) 0.046(9) 0.007(9) 0.034(9)
O2W 0.191(13) 0.136(11) 0.172(12) 0.050(9) 0.023(9) 0.059(9)
O3W 0.23(3) 0.104(19) 0.22(3) 0.001(19) 0.06(2) 0.016(19)
O3W' 0.067(9) 0.067(9) 0.067(9) 0.000(7) 0.000(7) 0.000(7)
O4W 0.28(4) 0.10(2) 0.27(4) -0.03(2) -0.10(3) 0.03(2)
O4W' 0.087(12) 0.087(12) 0.087(11) 0.000(9) 0.000(9) 0.000(9)

loop_
_atom_type_symbol
_atom_type_description
_atom_type_scat_dispersion_real
_atom_type_scat_dispersion_imag
_atom_type_scat_source
C C 0.0033 0.0016 'International Tables Vol C Tables 4.2.6.8 and 6.1.1.4'
H H 0.0000 0.0000 'International Tables Vol C Tables 4.2.6.8 and 6.1.1.4'
N N 0.0061 0.0033 'International Tables Vol C Tables 4.2.6.8 and 6.1.1.4'
O O 0.0106 0.0060 'International Tables Vol C Tables 4.2.6.8 and 6.1.1.4'
V V 0.3005 0.5294 'International Tables Vol C Tables 4.2.6.8 and 6.1.1.4'
As As 0.0499 2.0058 'International Tables Vol C Tables 4.2.6.8 and 6.1.1.4'
Cd Cd -0.8075 1.2024 'International Tables Vol C Tables 4.2.6.8 and 6.1.1.4'

loop_
_geom_angle_atom_site_label_1
_geom_angle_atom_site_label_2
_geom_angle_atom_site_label_3
_geom_angle
_geom_angle_site_symmetry_1
_geom_angle_site_symmetry_3
O111 V1 O35 109.7(3) . .
O111 V1 O39 108.8(3) . .
O35 V1 O39 141.4(2) . .
O111 V1 O42 106.8(3) . .
O35 V1 O42 89.6(2) . .
O39 V1 O42 77.2(2) . .
O111 V1 O52 108.8(3) . .
O35 V1 O52 79.3(2) . .
O39 V1 O52 90.7(2) . .
O42 V1 O52 144.4(2) . .
O111 V1 V2 112.9(2) . .
O35 V1 V2 38.72(15) . .
O39 V1 V2 123.42(16) . .
O42 V1 V2 122.38(16) . .
O52 V1 V2 40.70(14) . .
O111 V1 V8 109.2(2) . .
O35 V1 V8 122.95(15) . .
O39 V1 V8 37.90(14) . .
O42 V1 V8 39.64(14) . .
O52 V1 V8 123.67(16) . .
V2 V1 V8 137.93(7) . .
O100 V2 O35 111.5(3) . .
O100 V2 O40 112.8(3) . .
O35 V2 O40 83.8(2) . .
O100 V2 O52 108.1(2) . .
O35 V2 O52 79.3(2) . .
O40 V2 O52 139.1(2) . .
O100 V2 O66 108.6(3) . .
O35 V2 O66 139.8(2) . .
O40 V2 O66 78.2(2) . .
O52 V2 O66 91.3(2) . .
O100 V2 V4 115.4(2) . .
O35 V2 V4 42.09(15) . .
O40 V2 V4 42.17(15) . .
O52 V2 V4 115.61(15) . .
O66 V2 V4 115.09(15) . .
O100 V2 V1 113.7(2) . .
O35 V2 V1 38.27(14) . .
O40 V2 V1 115.37(16) . .
O52 V2 V1 41.14(14) . .
O66 V2 V1 123.48(16) . .
V4 V2 V1 77.90(8) . .
O100 V2 V5 115.0(2) . .
O35 V2 V5 115.21(15) . .
O40 V2 V5 37.69(15) . .
O52 V2 V5 122.64(16) . .
O66 V2 V5 40.57(14) . .
V4 V2 V5 77.57(7) . .
V1 V2 V5 131.06(6) . .
O103 V3 O81 108.7(3) . .
O103 V3 O105 107.6(3) . .
O81 V3 O105 91.9(2) . .
O103 V3 O73 108.5(3) . .
O81 V3 O73 142.8(2) . .
O105 V3 O73 77.4(2) . .
O103 V3 O72 107.7(3) . .
O81 V3 O72 76.8(2) . .
O105 V3 O72 144.7(2) . .
O73 V3 O72 91.5(2) . .
O103 V3 V7 113.3(2) . .
O81 V3 V7 122.48(16) . .
O105 V3 V7 39.06(14) . .
O73 V3 V7 38.34(16) . .
O72 V3 V7 122.47(16) . .
O103 V3 V6 113.7(2) . .
O81 V3 V6 38.69(15) . .
O105 V3 V6 122.89(16) . .
O73 V3 V6 121.26(16) . .
O72 V3 V6 38.11(15) . .
V7 V3 V6 132.98(5) . .
O97 V4 O35 108.7(3) . .
O97 V4 O40 109.8(3) . .
O35 V4 O40 84.5(2) . .
O97 V4 O91 107.6(3) . .
O35 V4 O91 88.7(2) . .
O40 V4 O91 142.2(2) . .
O97 V4 O36 107.9(3) . .
O35 V4 O36 143.0(2) . .
O40 V4 O36 88.2(2) . .
O91 V4 O36 75.2(2) . .
O97 V4 V2 111.4(2) . .
O35 V4 V2 42.46(15) . .
O40 V4 V2 42.56(15) . .
O91 V4 V2 124.64(16) . .
O36 V4 V2 124.69(15) . .
O97 V4 V11 114.5(2) . .
O35 V4 V11 117.91(15) . .
O40 V4 V11 117.64(16) . .
O91 V4 V11 37.41(14) . .
O36 V4 V11 37.91(14) . .
V2 V4 V11 134.07(6) . .
O108 V5 O30 110.1(3) . .
O108 V5 O40 110.4(3) . .
O30 V5 O40 139.5(2) . .
O108 V5 O87 106.0(3) . .
O30 V5 O87 77.7(2) . .
O40 V5 O87 90.6(2) . .
O108 V5 O66 107.9(3) . .
O30 V5 O66 89.7(2) . .
O40 V5 O66 78.7(2) . .
O87 V5 O66 146.1(2) . .
O108 V5 V9 109.2(2) . .
O30 V5 V9 37.70(14) . .
O40 V5 V9 123.65(16) . .
O87 V5 V9 40.36(14) . .
O66 V5 V9 123.47(16) . .
O108 V5 V2 113.0(2) . .
O30 V5 V2 121.67(16) . .
O40 V5 V2 38.12(14) . .
O87 V5 V2 123.30(16) . .
O66 V5 V2 40.70(15) . .
V9 V5 V2 137.79(6) . .
O118 V6 O30 110.1(3) . .
O118 V6 O56 107.5(3) . .
O30 V6 O56 85.7(2) . .
O118 V6 O72 107.3(3) . .
O30 V6 O72 142.1(2) . .
O56 V6 O72 88.8(2) . .
O118 V6 O81 108.9(3) . .
O30 V6 O81 87.3(2) . .
O56 V6 O81 143.2(2) . .
O72 V6 O81 75.1(2) . .
O118 V6 V9 110.1(2) . .
O30 V6 V9 43.16(15) . .
O56 V6 V9 43.19(16) . .
O72 V6 V9 125.73(16) . .
O81 V6 V9 124.92(16) . .
O118 V6 V3 113.3(2) . .
O30 V6 V3 117.54(16) . .
O56 V6 V3 119.48(17) . .
O72 V6 V3 37.81(15) . .
O81 V6 V3 37.27(15) . .
V9 V6 V3 136.56(7) . .
O99 V7 O39 109.1(3) . .
O99 V7 O69 108.1(3) . .
O39 V7 O69 83.7(2) . .
O99 V7 O73 108.1(3) . .
O39 V7 O73 142.6(2) . .
O69 V7 O73 88.7(2) . .
O99 V7 O105 107.7(3) . .
O39 V7 O105 89.4(2) . .
O69 V7 O105 143.8(2) . .
O73 V7 O105 75.5(2) . .
O99 V7 V8 111.1(2) . .
O39 V7 V8 42.24(15) . .
O69 V7 V8 41.81(15) . .
O73 V7 V8 123.90(15) . .
O105 V7 V8 125.33(16) . .
O99 V7 V3 112.8(2) . .
O39 V7 V3 119.82(16) . .
O69 V7 V3 119.77(16) . .
O73 V7 V3 37.72(14) . .
O105 V7 V3 37.81(15) . .
V8 V7 V3 136.05(7) . .
O88 V8 O69 113.6(3) . .
O88 V8 O39 109.6(3) . .
O69 V8 O39 84.6(2) . .
O88 V8 O42 108.5(3) . .
O69 V8 O42 137.8(2) . .
O39 V8 O42 77.9(2) . .
O88 V8 O37 108.3(3) . .
O69 V8 O37 79.1(2) . .
O39 V8 O37 142.1(2) . .
O42 V8 O37 91.7(2) . .
O88 V8 V7 115.5(2) . .
O69 V8 V7 42.85(15) . .
O39 V8 V7 42.08(15) . .
O42 V8 V7 113.52(16) . .
O37 V8 V7 116.79(15) . .
O88 V8 V1 110.8(2) . .
O69 V8 V1 116.40(16) . .
O39 V8 V1 38.06(15) . .
O42 V8 V1 40.21(14) . .
O37 V8 V1 125.28(16) . .
V7 V8 V1 77.72(8) . .
O88 V8 V12 115.8(2) . .
O69 V8 V12 38.25(15) . .
O39 V8 V12 116.89(16) . .
O42 V8 V12 122.22(16) . .
O37 V8 V12 40.92(14) . .
V7 V8 V12 78.79(5) . .
V1 V8 V12 133.14(6) . .
O119 V9 O56 113.0(3) . .
O119 V9 O30 110.3(3) . .
O56 V9 O30 85.2(2) . .
O119 V9 O87 108.2(3) . .
O56 V9 O87 138.6(2) . .
O30 V9 O87 77.8(2) . .
O119 V9 O61 109.3(3) . .
O56 V9 O61 77.7(2) . .
O30 V9 O61 140.3(2) . .
O87 V9 O61 91.7(2) . .
O119 V9 V6 114.2(2) . .
O56 V9 V6 43.15(15) . .
O30 V9 V6 42.74(14) . .
O87 V9 V6 115.09(15) . .
O61 V9 V6 116.00(15) . .
O119 V9 V5 110.9(2) . .
O56 V9 V5 117.18(15) . .
O30 V9 V5 37.71(15) . .
O87 V9 V5 40.53(14) . .
O61 V9 V5 124.94(15) . .
V6 V9 V5 78.65(5) . .
O119 V9 V10 115.7(2) . .
O56 V9 V10 37.54(15) . .
O30 V9 V10 116.39(16) . .
O87 V9 V10 122.45(16) . .
O61 V9 V10 40.29(14) . .
V6 V9 V10 78.57(7) . .
V5 V9 V10 133.18(6) . .
O44 V10 O56 111.1(3) . .
O44 V10 O64 110.6(3) . .
O56 V10 O64 138.3(2) . .
O44 V10 O61 107.0(3) . .
O56 V10 O61 77.4(2) . .
O64 V10 O61 90.7(2) . .
O44 V10 O74 106.6(3) . .
O56 V10 O74 89.3(2) . .
O64 V10 O74 78.8(2) . .
O61 V10 O74 146.4(2) . .
O44 V10 V13 111.1(2) . .
O56 V10 V13 121.61(16) . .
O64 V10 V13 38.34(15) . .
O61 V10 V13 124.26(16) . .
O74 V10 V13 40.71(15) . .
O44 V10 V9 112.8(2) . .
O56 V10 V9 37.25(15) . .
O64 V10 V9 121.58(16) . .
O61 V10 V9 40.24(15) . .
O74 V10 V9 121.74(16) . .
V13 V10 V9 136.05(7) . .
O95 V11 O80 106.7(3) . .
O95 V11 O91 107.6(2) . .
O80 V11 O91 92.9(2) . .
O95 V11 O55 106.6(2) . .
O80 V11 O55 77.7(2) . .
O91 V11 O55 145.8(2) . .
O95 V11 O36 106.6(3) . .
O80 V11 O36 146.7(2) . .
O91 V11 O36 77.4(2) . .
O55 V11 O36 92.5(2) . .
O95 V11 V14 110.1(2) . .
O80 V11 V14 38.74(14) . .
O91 V11 V14 125.17(16) . .
O55 V11 V14 38.97(14) . .
O36 V11 V14 125.38(15) . .
O95 V11 V4 114.0(2) . .
O80 V11 V4 123.14(15) . .
O91 V11 V4 38.41(15) . .
O55 V11 V4 122.89(16) . .
O36 V11 V4 39.08(14) . .
V14 V11 V4 135.83(6) . .
O112 V12 O71 110.0(3) . .
O112 V12 O69 111.3(3) . .
O71 V12 O69 138.7(2) . .
O112 V12 O37 106.3(3) . .
O71 V12 O37 91.3(2) . .
O69 V12 O37 77.6(2) . .
O112 V12 O67 106.7(3) . .
O71 V12 O67 78.2(2) . .
O69 V12 O67 89.8(2) . .
O37 V12 O67 147.0(2) . .
O112 V12 V8 112.7(2) . .
O71 V12 V8 122.16(15) . .
O69 V12 V8 37.31(15) . .
O37 V12 V8 40.36(14) . .
O67 V12 V8 122.25(16) . .
O112 V12 V13 110.6(2) . .
O71 V12 V13 37.71(14) . .
O69 V12 V13 122.31(16) . .
O37 V12 V13 124.59(15) . .
O67 V12 V13 40.72(14) . .
V8 V12 V13 136.72(7) . .
O109 V13 O71 111.9(3) . .
O109 V13 O64 111.3(3) . .
O71 V13 O64 83.3(2) . .
O109 V13 O74 108.9(3) . .
O71 V13 O74 139.0(2) . .
O64 V13 O74 79.2(2) . .
O109 V13 O67 109.3(3) . .
O71 V13 O67 78.6(2) . .
O64 V13 O67 139.3(2) . .
O74 V13 O67 91.1(2) . .
O109 V13 V14 115.9(2) . .
O71 V13 V14 41.45(15) . .
O64 V13 V14 42.11(15) . .
O74 V13 V14 114.91(16) . .
O67 V13 V14 114.05(16) . .
O109 V13 V10 113.2(2) . .
O71 V13 V10 115.69(16) . .
O64 V13 V10 38.51(15) . .
O74 V13 V10 40.92(15) . .
O67 V13 V10 123.53(16) . .
V14 V13 V10 78.07(8) . .
O109 V13 V12 113.7(2) . .
O71 V13 V12 37.94(15) . .
O64 V13 V12 115.51(15) . .
O74 V13 V12 123.56(15) . .
O67 V13 V12 40.93(15) . .
V14 V13 V12 77.05(6) . .
V10 V13 V12 132.75(6) . .
O102 V14 O71 109.6(2) . .
O102 V14 O64 109.4(3) . .
O71 V14 O64 84.6(2) . .
O102 V14 O80 106.3(2) . .
O71 V14 O80 88.7(2) . .
O64 V14 O80 143.9(2) . .
O102 V14 O55 107.5(2) . .
O71 V14 O55 142.7(2) . .
O64 V14 O55 87.5(2) . .
O80 V14 O55 76.7(2) . .
O102 V14 V13 113.04(19) . .
O71 V14 V13 42.26(15) . .
O64 V14 V13 42.63(15) . .
O80 V14 V13 124.45(15) . .
O55 V14 V13 123.21(16) . .
O102 V14 V11 110.32(19) . .
O71 V14 V11 120.32(16) . .
O64 V14 V11 120.12(17) . .
O80 V14 V11 38.20(14) . .
O55 V14 V11 38.51(14) . .
V13 V14 V11 136.63(6) . .
O93 V15 O43 109.4(3) . .
O93 V15 O46 109.1(3) . .
O43 V15 O46 141.5(2) . .
O93 V15 O34 106.9(3) . .
O43 V15 O34 89.8(2) . .
O46 V15 O34 77.2(2) . .
O93 V15 O60 108.7(3) . .
O43 V15 O60 79.3(2) . .
O46 V15 O60 90.5(2) . .
O34 V15 O60 144.3(2) . .
O93 V15 V16 112.6(2) . .
O43 V15 V16 38.66(14) . .
O46 V15 V16 123.35(16) . .
O34 V15 V16 122.44(15) . .
O60 V15 V16 40.74(14) . .
O93 V15 V18 109.4(2) . .
O43 V15 V18 123.23(16) . .
O46 V15 V18 37.84(15) . .
O34 V15 V18 39.67(14) . .
O60 V15 V18 123.49(15) . .
V16 V15 V18 137.99(6) . .
O89 V16 O54 112.9(3) . .
O89 V16 O43 111.9(3) . .
O54 V16 O43 83.6(2) . .
O89 V16 O60 108.4(2) . .
O54 V16 O60 138.6(2) . .
O43 V16 O60 79.5(2) . .
O89 V16 O70 107.9(3) . .
O54 V16 O70 78.3(2) . .
O43 V16 O70 140.1(2) . .
O60 V16 O70 91.1(2) . .
O89 V16 V17 115.7(2) . .
O54 V16 V17 42.19(15) . .
O43 V16 V17 41.90(14) . .
O60 V16 V17 115.52(15) . .
O70 V16 V17 115.40(15) . .
O89 V16 V15 114.2(2) . .
O54 V16 V15 115.12(15) . .
O43 V16 V15 38.40(14) . .
O60 V16 V15 41.24(14) . .
O70 V16 V15 123.55(16) . .
V17 V16 V15 77.76(7) . .
O89 V16 V22 114.6(2) . .
O54 V16 V22 37.75(14) . .
O43 V16 V22 115.24(15) . .
O60 V16 V22 122.29(15) . .
O70 V16 V22 40.62(14) . .
V17 V16 V22 77.73(8) . .
V15 V16 V22 130.93(6) . .
O101 V17 O43 108.7(3) . .
O101 V17 O54 109.9(3) . .
O43 V17 O54 84.4(2) . .
O101 V17 O86 107.6(3) . .
O43 V17 O86 89.0(2) . .
O54 V17 O86 142.1(2) . .
O101 V17 O51 108.2(3) . .
O43 V17 O51 142.7(2) . .
O54 V17 O51 88.4(2) . .
O86 V17 O51 74.7(2) . .
O101 V17 V16 111.4(2) . .
O43 V17 V16 42.48(15) . .
O54 V17 V16 42.42(14) . .
O86 V17 V16 124.93(16) . .
O51 V17 V16 124.62(15) . .
O101 V17 V19 114.6(2) . .
O43 V17 V19 117.86(16) . .
O54 V17 V19 117.55(15) . .
O86 V17 V19 37.16(14) . .
O51 V17 V19 37.63(15) . .
V16 V17 V19 133.95(6) . .
O104 V18 O78 113.3(3) . .
O104 V18 O46 109.9(3) . .
O78 V18 O46 84.6(2) . .
O104 V18 O34 108.8(3) . .
O78 V18 O34 137.8(2) . .
O46 V18 O34 78.0(2) . .
O104 V18 O58 108.2(3) . .
O78 V18 O58 78.7(2) . .
O46 V18 O58 141.8(2) . .
O34 V18 O58 91.7(2) . .
O104 V18 V20 115.5(2) . .
O78 V18 V20 42.83(15) . .
O46 V18 V20 42.18(15) . .
O34 V18 V20 113.68(15) . .
O58 V18 V20 116.39(15) . .
O104 V18 V15 111.2(2) . .
O78 V18 V15 116.49(17) . .
O46 V18 V15 38.05(15) . .
O34 V18 V15 40.26(14) . .
O58 V18 V15 125.24(16) . .
V20 V18 V15 77.86(6) . .
O104 V18 V21 115.1(2) . .
O78 V18 V21 38.05(15) . .
O46 V18 V21 116.91(16) . .
O34 V18 V21 122.45(15) . .
O58 V18 V21 40.77(14) . .
V20 V18 V21 78.69(5) . .
V15 V18 V21 133.41(7) . .
O83 V19 O75 106.5(2) . .
O83 V19 O86 107.2(2) . .
O75 V19 O86 93.5(2) . .
O83 V19 O49 106.9(2) . .
O75 V19 O49 76.9(2) . .
O86 V19 O49 145.9(2) . .
O83 V19 O51 106.9(2) . .
O75 V19 O51 146.5(2) . .
O86 V19 O51 76.9(2) . .
O49 V19 O51 93.1(2) . .
O83 V19 V26 110.1(2) . .
O75 V19 V26 38.48(14) . .
O86 V19 V26 125.55(16) . .
O49 V19 V26 38.49(15) . .
O51 V19 V26 125.51(16) . .
O83 V19 V17 113.99(19) . .
O75 V19 V17 123.40(15) . .
O86 V19 V17 38.33(15) . .
O49 V19 V17 123.11(16) . .
O51 V19 V17 38.67(14) . .
V26 V19 V17 135.93(6) . .
O96 V20 O46 109.4(3) . .
O96 V20 O78 108.2(3) . .
O46 V20 O78 84.1(2) . .
O96 V20 O92 108.0(3) . .
O46 V20 O92 142.4(2) . .
O78 V20 O92 88.6(2) . .
O96 V20 O77 107.4(3) . .
O46 V20 O77 89.2(2) . .
O78 V20 O77 144.0(2) . .
O92 V20 O77 75.6(2) . .
O96 V20 V18 111.3(2) . .
O46 V20 V18 42.39(15) . .
O78 V20 V18 42.03(15) . .
O92 V20 V18 123.98(16) . .
O77 V20 V18 125.42(16) . .
O96 V20 V25 112.5(2) . .
O46 V20 V25 119.66(16) . .
O78 V20 V25 119.75(16) . .
O92 V20 V25 37.64(15) . .
O77 V20 V25 37.93(15) . .
V18 V20 V25 136.20(7) . .
O115 V21 O65 108.8(3) . .
O115 V21 O78 112.2(3) . .
O65 V21 O78 139.0(2) . .
O115 V21 O58 107.1(3) . .
O65 V21 O58 91.1(2) . .
O78 V21 O58 77.5(2) . .
O115 V21 O85 106.0(3) . .
O65 V21 O85 78.5(2) . .
O78 V21 O85 89.8(2) . .
O58 V21 O85 146.8(2) . .
O115 V21 V27 109.9(2) . .
O65 V21 V27 38.09(14) . .
O78 V21 V27 121.96(17) . .
O58 V21 V27 124.32(15) . .
O85 V21 V27 40.60(15) . .
O115 V21 V18 113.5(2) . .
O65 V21 V18 122.28(15) . .
O78 V21 V18 37.40(15) . .
O58 V21 V18 40.23(14) . .
O85 V21 V18 122.47(16) . .
V27 V21 V18 136.60(6) . .
O117 V22 O54 110.5(2) . .
O117 V22 O29 110.5(3) . .
O54 V22 O29 139.0(2) . .
O117 V22 O76 106.3(3) . .
O54 V22 O76 90.5(2) . .
O29 V22 O76 77.6(2) . .
O117 V22 O70 107.4(3) . .
O54 V22 O70 79.0(2) . .
O29 V22 O70 89.5(2) . .
O76 V22 O70 146.3(2) . .
O117 V22 V23 109.6(2) . .
O54 V22 V23 123.46(15) . .
O29 V22 V23 37.57(14) . .
O76 V22 V23 40.42(14) . .
O70 V22 V23 123.26(15) . .
O117 V22 V16 112.8(2) . .
O54 V22 V16 38.04(14) . .
O29 V22 V16 121.47(16) . .
O76 V22 V16 123.20(16) . .
O70 V22 V16 41.03(14) . .
V23 V22 V16 137.56(6) . .
O113 V23 O29 110.2(3) . .
O113 V23 O84 113.3(3) . .
O29 V23 O84 85.8(2) . .
O113 V23 O76 107.7(3) . .
O29 V23 O76 77.8(2) . .
O84 V23 O76 138.9(2) . .
O113 V23 O63 109.5(3) . .
O29 V23 O63 140.3(2) . .
O84 V23 O63 77.4(2) . .
O76 V23 O63 91.7(2) . .
O113 V23 V24 114.2(2) . .
O29 V23 V24 43.12(15) . .
O84 V23 V24 43.37(15) . .
O76 V23 V24 115.52(15) . .
O63 V23 V24 115.92(15) . .
O113 V23 V22 110.4(2) . .
O29 V23 V22 37.67(15) . .
O84 V23 V22 117.71(15) . .
O76 V23 V22 40.50(14) . .
O63 V23 V22 124.99(15) . .
V24 V23 V22 79.06(6) . .
O113 V23 V28 115.9(2) . .
O29 V23 V28 116.54(17) . .
O84 V23 V28 37.16(15) . .
O76 V23 V28 122.66(16) . .
O63 V23 V28 40.28(14) . .
V24 V23 V28 78.46(7) . .
V22 V23 V28 133.44(6) . .
O120 V24 O29 110.2(3) . .
O120 V24 O84 108.1(3) . .
O29 V24 O84 85.9(2) . .
O120 V24 O98 107.5(3) . .
O29 V24 O98 141.8(2) . .
O84 V24 O98 88.4(2) . .
O120 V24 O47 108.6(3) . .
O29 V24 O47 86.9(2) . .
O84 V24 O47 142.8(2) . .
O98 V24 O47 75.3(2) . .
O120 V24 V23 110.4(2) . .
O29 V24 V23 43.24(15) . .
O84 V24 V23 43.40(15) . .
O98 V24 V23 125.58(16) . .
O47 V24 V23 124.58(15) . .
O120 V24 V25 113.1(2) . .
O29 V24 V25 117.30(16) . .
O84 V24 V25 119.07(17) . .
O98 V24 V25 37.79(15) . .
O47 V24 V25 37.53(14) . .
V23 V24 V25 136.41(7) . .
O57 V25 O47 108.6(3) . .
O57 V25 O92 108.9(3) . .
O47 V25 O92 142.5(2) . .
O57 V25 O77 107.8(3) . .
O47 V25 O77 91.9(2) . .
O92 V25 O77 77.4(2) . .
O57 V25 O98 107.5(3) . .
O47 V25 O98 77.0(2) . .
O92 V25 O98 91.1(2) . .
O77 V25 O98 144.7(2) . .
O57 V25 V20 113.7(2) . .
O47 V25 V20 122.30(16) . .
O92 V25 V20 38.34(16) . .
O77 V25 V20 39.08(15) . .
O98 V25 V20 122.16(15) . .
O57 V25 V24 113.5(2) . .
O47 V25 V24 38.68(15) . .
O92 V25 V24 121.04(17) . .
O77 V25 V24 122.87(16) . .
O98 V25 V24 38.35(15) . .
V20 V25 V24 132.83(5) . .
O94 V26 O65 108.8(2) . .
O94 V26 O62 109.5(2) . .
O65 V26 O62 85.0(2) . .
O94 V26 O49 107.6(2) . .
O65 V26 O49 143.2(2) . .
O62 V26 O49 87.6(2) . .
O94 V26 O75 106.4(2) . .
O65 V26 O75 89.2(2) . .
O62 V26 O75 143.6(2) . .
O49 V26 O75 75.8(2) . .
O94 V26 V27 112.92(19) . .
O65 V26 V27 42.44(15) . .
O62 V26 V27 42.79(15) . .
O49 V26 V27 123.49(16) . .
O75 V26 V27 124.72(15) . .
O94 V26 V19 110.33(19) . .
O65 V26 V19 120.81(16) . .
O62 V26 V19 119.91(16) . .
O49 V26 V19 38.01(14) . .
O75 V26 V19 37.88(14) . .
V27 V26 V19 136.75(6) . .
O114 V27 O65 111.3(3) . .
O114 V27 O62 111.7(3) . .
O65 V27 O62 83.6(2) . .
O114 V27 O85 109.0(3) . .
O65 V27 O85 78.7(2) . .
O62 V27 O85 139.2(2) . .
O114 V27 O68 109.1(3) . .
O65 V27 O68 139.5(2) . .
O62 V27 O68 78.9(2) . .
O85 V27 O68 91.3(2) . .
O114 V27 V26 116.0(2) . .
O65 V27 V26 41.58(14) . .
O62 V27 V26 42.19(14) . .
O85 V27 V26 114.00(15) . .
O68 V27 V26 114.70(16) . .
O114 V27 V28 113.6(2) . .
O65 V27 V28 115.90(16) . .
O62 V27 V28 38.31(14) . .
O85 V27 V28 123.54(16) . .
O68 V27 V28 40.78(15) . .
V26 V27 V28 77.95(8) . .
O114 V27 V21 113.6(2) . .
O65 V27 V21 37.91(15) . .
O62 V27 V21 115.34(15) . .
O85 V27 V21 40.98(14) . .
O68 V27 V21 123.58(16) . .
V26 V27 V21 76.87(6) . .
V28 V27 V21 132.43(6) . .
O45 V28 O84 111.4(3) . .
O45 V28 O62 110.1(3) . .
O84 V28 O62 138.5(2) . .
O45 V28 O68 106.1(3) . .
O84 V28 O68 89.8(2) . .
O62 V28 O68 79.1(2) . .
O45 V28 O63 107.3(3) . .
O84 V28 O63 77.1(2) . .
O62 V28 O63 90.6(2) . .
O68 V28 O63 146.6(2) . .
O45 V28 V27 110.5(2) . .
O84 V28 V27 122.00(16) . .
O62 V28 V27 38.54(15) . .
O68 V28 V27 40.76(15) . .
O63 V28 V27 124.33(16) . .
O45 V28 V23 113.2(2) . .
O84 V28 V23 36.97(15) . .
O62 V28 V23 121.56(15) . .
O68 V28 V23 121.98(16) . .
O63 V28 V23 40.22(14) . .
V27 V28 V23 136.26(6) . .
O60 As1 O77 99.1(2) . .
O60 As1 O48 99.7(2) . .
O77 As1 O48 98.9(2) . .
O70 As2 O48 99.2(2) . .
O70 As2 O47 100.2(2) . .
O48 As2 O47 99.1(2) . .
O76 As3 O51 98.7(2) . .
O76 As3 O32 99.7(2) . .
O51 As3 O32 99.2(2) . .
O63 As4 O49 99.0(2) . .
O63 As4 O32 100.0(2) . .
O49 As4 O32 98.2(2) . .
O34 As5 O86 97.3(2) . .
O34 As5 O33 99.5(2) . .
O86 As5 O33 98.4(2) . .
O58 As6 O33 100.2(2) . .
O58 As6 O75 96.6(2) . .
O33 As6 O75 98.2(2) . .
O85 As7 O92 99.4(2) . .
O85 As7 O90 100.0(2) . .
O92 As7 O90 97.8(2) . .
O68 As8 O90 100.1(2) . .
O68 As8 O98 99.8(2) . .
O90 As8 O98 98.6(2) . .
O87 As9 O36 98.6(2) . .
O87 As9 O31 99.9(2) . .
O36 As9 O31 99.7(2) . .
O61 As10 O55 98.9(2) . .
O61 As10 O31 99.8(2) . .
O55 As10 O31 98.3(2) . .
O37 As11 O41 99.8(2) . .
O37 As11 O80 97.3(2) . .
O41 As11 O80 98.8(2) . .
O42 As12 O41 99.9(2) . .
O42 As12 O91 97.2(2) . .
O41 As12 O91 98.4(2) . .
O52 As13 O105 98.7(2) . .
O52 As13 O59 99.8(2) . .
O105 As13 O59 98.4(2) . .
O66 As14 O81 99.8(2) . .
O66 As14 O59 99.2(2) . .
O81 As14 O59 99.1(2) . .
O67 As15 O73 99.6(2) . .
O67 As15 O106 99.6(2) . .
O73 As15 O106 98.2(3) . .
O74 As16 O72 100.0(2) . .
O74 As16 O106 99.9(3) . .
O72 As16 O106 98.4(2) . .
O104 Cd1 N1 162.3(2) . .
O104 Cd1 N4 96.6(2) . .
N1 Cd1 N4 100.7(2) . .
O104 Cd1 O102 91.8(2) . .
N1 Cd1 O102 92.6(2) . .
N4 Cd1 O102 88.6(2) . .
O104 Cd1 N2 89.4(2) . .
N1 Cd1 N2 72.9(2) . .
N4 Cd1 N2 168.9(2) . .
O102 Cd1 N2 100.5(2) . .
O104 Cd1 N3 90.1(2) . .
N1 Cd1 N3 91.6(2) . .
N4 Cd1 N3 71.3(2) . .
O102 Cd1 N3 159.9(2) . .
N2 Cd1 N3 99.4(2) . .
O88 Cd2 N7 96.4(2) 1_455 .
O88 Cd2 N5 162.1(2) 1_455 .
N7 Cd2 N5 101.1(2) . .
O88 Cd2 O94 91.8(2) 1_455 .
N7 Cd2 O94 88.7(2) . .
N5 Cd2 O94 92.4(2) . .
O88 Cd2 N6 89.9(2) 1_455 .
N7 Cd2 N6 168.6(2) . .
N5 Cd2 N6 72.2(2) . .
O94 Cd2 N6 100.6(2) . .
O88 Cd2 N8 90.0(2) 1_455 .
N7 Cd2 N8 71.3(2) . .
N5 Cd2 N8 92.0(2) . .
O94 Cd2 N8 160.0(2) . .
N6 Cd2 N8 99.4(2) . .
N14 Cd3 N11 99.1(3) . .
N14 Cd3 N9 95.7(3) . .
N11 Cd3 N9 101.7(2) . .
N14 Cd3 N10 161.3(3) . .
N11 Cd3 N10 97.3(3) . .
N9 Cd3 N10 72.1(3) . .
N14 Cd3 N12 95.6(3) . .
N11 Cd3 N12 72.8(3) . .
N9 Cd3 N12 168.1(3) . .
N10 Cd3 N12 97.8(3) . .
N14 Cd3 N13 72.2(3) . .
N11 Cd3 N13 165.5(3) . .
N9 Cd3 N13 90.8(3) . .
N10 Cd3 N13 93.4(3) . .
N12 Cd3 N13 96.2(3) . .
N17 Cd4 N20 98.6(3) . .
N17 Cd4 N18 72.5(3) . .
N20 Cd4 N18 95.8(3) . .
N17 Cd4 N15 101.9(2) . .
N20 Cd4 N15 95.6(3) . .
N18 Cd4 N15 168.0(3) . .
N17 Cd4 N19 165.8(3) . .
N20 Cd4 N19 72.5(3) . .
N18 Cd4 N19 97.1(3) . .
N15 Cd4 N19 90.1(2) . .
N17 Cd4 N16 97.6(3) . .
N20 Cd4 N16 161.5(3) . .
N18 Cd4 N16 97.7(3) . .
N15 Cd4 N16 72.2(3) . .
N19 Cd4 N16 93.2(3) . .
V24 O29 V23 93.6(2) . .
V24 O29 V22 151.7(3) . .
V23 O29 V22 104.8(2) . .
V6 O30 V9 94.1(2) . .
V6 O30 V5 151.1(3) . .
V9 O30 V5 104.6(2) . .
As10 O31 As9 131.4(3) . .
As4 O32 As3 131.8(3) . .
As6 O33 As5 132.1(3) . .
As5 O34 V18 137.4(3) . .
As5 O34 V15 122.4(3) . .
V18 O34 V15 100.1(2) . .
V1 O35 V4 148.2(3) . .
V1 O35 V2 103.0(2) . .
V4 O35 V2 95.5(2) . .
As9 O36 V11 133.4(3) . .
As9 O36 V4 123.6(3) . .
V11 O36 V4 103.0(2) . .
As11 O37 V8 136.9(3) . .
As11 O37 V12 123.4(3) . .
V8 O37 V12 98.7(2) . .
V7 O39 V8 95.7(2) . .
V7 O39 V1 147.6(3) . .
V8 O39 V1 104.0(2) . .
V5 O40 V4 148.3(3) . .
V5 O40 V2 104.2(2) . .
V4 O40 V2 95.3(2) . .
As11 O41 As12 131.7(3) . .
As12 O42 V8 137.1(3) . .
As12 O42 V1 122.7(3) . .
V8 O42 V1 100.1(2) . .
V17 O43 V15 147.8(3) . .
V17 O43 V16 95.6(2) . .
V15 O43 V16 102.9(2) . .
V20 O46 V18 95.4(2) . .
V20 O46 V15 148.0(3) . .
V18 O46 V15 104.1(2) . .
As2 O47 V25 134.4(3) . .
As2 O47 V24 121.6(3) . .
V25 O47 V24 103.8(2) . .
As2 O48 As1 131.2(3) . .
As4 O49 V19 134.1(3) . .
As4 O49 V26 121.5(3) . .
V19 O49 V26 103.5(2) . .
As3 O51 V19 133.3(3) . .
As3 O51 V17 123.0(3) . .
V19 O51 V17 103.7(2) . .
As13 O52 V2 137.3(3) . .
As13 O52 V1 124.3(3) . .
V2 O52 V1 98.2(2) . .
V22 O54 V17 148.6(3) . .
V22 O54 V16 104.2(2) . .
V17 O54 V16 95.4(2) . .
As10 O55 V11 134.8(3) . .
As10 O55 V14 121.8(3) . .
V11 O55 V14 102.5(2) . .
V6 O56 V9 93.7(2) . .
V6 O56 V10 149.5(3) . .
V9 O56 V10 105.2(2) . .
As6 O58 V18 136.4(3) . .
As6 O58 V21 123.8(3) . .
V18 O58 V21 99.0(2) . .
As14 O59 As13 131.2(3) . .
As1 O60 V16 137.4(3) . .
As1 O60 V15 124.4(3) . .
V16 O60 V15 98.0(2) . .
As10 O61 V9 137.2(3) . .
As10 O61 V10 122.0(3) . .
V9 O61 V10 99.5(2) . .
V26 O62 V28 148.0(3) . .
V26 O62 V27 95.0(2) . .
V28 O62 V27 103.2(2) . .
As4 O63 V23 137.2(3) . .
As4 O63 V28 122.0(3) . .
V23 O63 V28 99.5(2) . .
V14 O64 V13 95.3(2) . .
V14 O64 V10 147.9(3) . .
V13 O64 V10 103.1(2) . .
V26 O65 V21 146.5(3) . .
V26 O65 V27 96.0(2) . .
V21 O65 V27 104.0(2) . .
As14 O66 V5 123.1(3) . .
As14 O66 V2 137.6(3) . .
V5 O66 V2 98.7(2) . .
As15 O67 V13 137.9(3) . .
As15 O67 V12 123.3(3) . .
V13 O67 V12 98.4(2) . .
As8 O68 V27 137.6(3) . .
As8 O68 V28 123.6(3) . .
V27 O68 V28 98.5(2) . .
V8 O69 V7 95.3(2) . .
V8 O69 V12 104.4(2) . .
V7 O69 V12 148.2(3) . .
As2 O70 V22 123.3(3) . .
As2 O70 V16 137.6(3) . .
V22 O70 V16 98.3(2) . .
V14 O71 V13 96.3(2) . .
V14 O71 V12 147.3(3) . .
V13 O71 V12 104.3(2) . .
As16 O72 V3 133.9(3) . .
As16 O72 V6 121.9(3) . .
V3 O72 V6 104.1(2) . .
As15 O73 V3 134.4(3) . .
As15 O73 V7 121.3(3) . .
V3 O73 V7 103.9(2) . .
As16 O74 V13 137.6(3) . .
As16 O74 V10 123.6(3) . .
V13 O74 V10 98.4(2) . .
As6 O75 V19 133.5(3) . .
As6 O75 V26 122.1(3) . .
V19 O75 V26 103.6(2) . .
As3 O76 V23 137.6(3) . .
As3 O76 V22 123.3(3) . .
V23 O76 V22 99.1(2) . .
As1 O77 V25 134.4(3) . .
As1 O77 V20 122.6(3) . .
V25 O77 V20 103.0(2) . .
V18 O78 V21 104.6(2) . .
V18 O78 V20 95.1(2) . .
V21 O78 V20 148.7(3) . .
As11 O80 V11 133.5(3) . .
As11 O80 V14 122.7(3) . .
V11 O80 V14 103.1(2) . .
As14 O81 V3 134.3(3) . .
As14 O81 V6 121.5(3) . .
V3 O81 V6 104.0(2) . .
V24 O84 V23 93.2(2) . .
V24 O84 V28 149.6(3) . .
V23 O84 V28 105.9(2) . .
As7 O85 V27 137.6(3) . .
As7 O85 V21 123.5(3) . .
V27 O85 V21 98.4(2) . .
As5 O86 V19 134.1(3) . .
As5 O86 V17 121.4(3) . .
V19 O86 V17 104.5(2) . .
As9 O87 V9 137.3(3) . .
As9 O87 V5 123.6(3) . .
V9 O87 V5 99.1(2) . .
V8 O88 Cd2 156.3(3) . 1_655
As8 O90 As7 131.2(3) . .
As12 O91 V11 134.4(3) . .
As12 O91 V4 121.4(3) . .
V11 O91 V4 104.2(2) . .
As7 O92 V25 134.6(3) . .
As7 O92 V20 120.9(3) . .
V25 O92 V20 104.0(2) . .
V26 O94 Cd2 155.6(3) . .
As8 O98 V25 133.9(3) . .
As8 O98 V24 122.2(3) . .
V25 O98 V24 103.9(2) . .
V14 O102 Cd1 155.6(3) . .
V18 O104 Cd1 156.7(3) . .
As13 O105 V3 134.7(3) . .
As13 O105 V7 122.1(3) . .
V3 O105 V7 103.1(2) . .
As16 O106 As15 131.5(3) . .
N1 C1 C2 124.1(7) . .
N1 C1 H1 117.9 . .
C2 C1 H1 117.9 . .
C1 C2 C3 116.4(7) . .
C1 C2 C12 121.4(8) . .
C3 C2 C12 122.2(8) . .
C2 C3 C4 119.6(7) . .
C2 C3 H3 120.2 . .
C4 C3 H3 120.2 . .
C5 C4 C3 120.3(7) . .
C5 C4 H4 119.9 . .
C3 C4 H4 119.9 . .
N1 C5 C4 120.2(7) . .
N1 C5 C6 116.8(6) . .
C4 C5 C6 123.0(7) . .
N2 C6 C7 119.9(7) . .
N2 C6 C5 118.5(6) . .
C7 C6 C5 121.5(7) . .
C8 C7 C6 119.9(8) . .
C8 C7 H7 120.1 . .
C6 C7 H7 120.1 . .
C9 C8 C7 120.4(8) . .
C9 C8 H8 119.8 . .
C7 C8 H8 119.8 . .
C8 C9 C10 116.9(8) . .
C8 C9 C11 120.9(9) . .
C10 C9 C11 122.2(9) . .
N2 C10 C9 123.2(8) . .
N2 C10 H10 118.4 . .
C9 C10 H10 118.4 . .
C9 C11 H11A 109.5 . .
C9 C11 H11B 109.5 . .
H11A C11 H11B 109.5 . .
C9 C11 H11C 109.5 . .
H11A C11 H11C 109.5 . .
H11B C11 H11C 109.5 . .
C2 C12 H12A 109.5 . .
C2 C12 H12B 109.5 . .
H12A C12 H12B 109.5 . .
C2 C12 H12C 109.5 . .
H12A C12 H12C 109.5 . .
H12B C12 H12C 109.5 . .
N5 C13 C14 124.4(7) . .
N5 C13 H13 117.8 . .
C14 C13 H13 117.8 . .
C13 C14 C15 116.3(7) . .
C13 C14 C24 122.1(8) . .
C15 C14 C24 121.5(8) . .
C14 C15 C16 120.0(7) . .
C14 C15 H15 120.0 . .
C16 C15 H15 120.0 . .
C17 C16 C15 119.8(7) . .
C17 C16 H16 120.1 . .
C15 C16 H16 120.1 . .
N5 C17 C16 120.2(7) . .
N5 C17 C18 117.6(6) . .
C16 C17 C18 122.1(7) . .
N6 C18 C19 120.7(7) . .
N6 C18 C17 117.2(6) . .
C19 C18 C17 122.0(7) . .
C20 C19 C18 118.8(8) . .
C20 C19 H19 120.6 . .
C18 C19 H19 120.6 . .
C19 C20 C21 121.2(8) . .
C19 C20 H20 119.4 . .
C21 C20 H20 119.4 . .
C20 C21 C22 116.8(8) . .
C20 C21 C23 121.3(8) . .
C22 C21 C23 121.8(8) . .
N6 C22 C21 123.2(8) . .
N6 C22 H22 118.4 . .
C21 C22 H22 118.4 . .
C21 C23 H23A 109.5 . .
C21 C23 H23B 109.5 . .
H23A C23 H23B 109.5 . .
C21 C23 H23C 109.5 . .
H23A C23 H23C 109.5 . .
H23B C23 H23C 109.5 . .
C14 C24 H24A 109.5 . .
C14 C24 H24B 109.5 . .
H24A C24 H24B 109.5 . .
C14 C24 H24C 109.5 . .
H24A C24 H24C 109.5 . .
H24B C24 H24C 109.5 . .
N7 C25 C26 123.3(8) . .
N7 C25 H25 118.3 . .
C26 C25 H25 118.3 . .
C27 C26 C25 116.0(8) . .
C27 C26 C36 124.8(8) . .
C25 C26 C36 119.3(8) . .
C28 C27 C26 121.5(8) . .
C28 C27 H27 119.2 . .
C26 C27 H27 119.2 . .
C27 C28 C29 119.6(8) . .
C27 C28 H28 120.2 . .
C29 C28 H28 120.2 . .
N7 C29 C28 120.6(7) . .
N7 C29 C30 116.3(6) . .
C28 C29 C30 123.0(7) . .
N8 C30 C31 119.6(7) . .
N8 C30 C29 117.5(6) . .
C31 C30 C29 122.9(7) . .
C32 C31 C30 119.7(8) . .
C32 C31 H31 120.2 . .
C30 C31 H31 120.2 . .
C31 C32 C33 120.5(8) . .
C31 C32 H32 119.7 . .
C33 C32 H32 119.7 . .
C32 C33 C34 116.1(8) . .
C32 C33 C35 122.2(8) . .
C34 C33 C35 121.7(8) . .
N8 C34 C33 123.3(8) . .
N8 C34 H34 118.4 . .
C33 C34 H34 118.4 . .
C33 C35 H35A 109.5 . .
C33 C35 H35B 109.5 . .
H35A C35 H35B 109.5 . .
C33 C35 H35C 109.5 . .
H35A C35 H35C 109.5 . .
H35B C35 H35C 109.5 . .
C26 C36 H36A 109.5 . .
C26 C36 H36B 109.5 . .
H36A C36 H36B 109.5 . .
C26 C36 H36C 109.5 . .
H36A C36 H36C 109.5 . .
H36B C36 H36C 109.5 . .
N9 C37 C38 124.5(8) . .
N9 C37 H37 117.8 . .
C38 C37 H37 117.8 . .
C39 C38 C37 116.4(9) . .
C39 C38 C48 122.1(9) . .
C37 C38 C48 121.5(9) . .
C38 C39 C40 121.0(10) . .
C38 C39 H39 119.5 . .
C40 C39 H39 119.5 . .
C39 C40 C41 120.1(9) . .
C39 C40 H40 120.0 . .
C41 C40 H40 120.0 . .
N9 C41 C40 119.6(9) . .
N9 C41 C42 115.6(9) . .
C40 C41 C42 124.8(8) . .
N10 C42 C43 118.5(11) . .
N10 C42 C41 117.5(8) . .
C43 C42 C41 123.9(11) . .
C44 C43 C42 121.9(13) . .
C44 C43 H43 119.1 . .
C42 C43 H43 119.1 . .
C43 C44 C45 120.9(12) . .
C43 C44 H44 119.5 . .
C45 C44 H44 119.5 . .
C44 C45 C46 115.9(11) . .
C44 C45 C47 124.7(13) . .
C46 C45 C47 119.2(14) . .
N10 C46 C45 122.5(12) . .
N10 C46 H46 118.7 . .
C45 C46 H46 118.7 . .
C45 C47 H47A 109.5 . .
C45 C47 H47B 109.5 . .
H47A C47 H47B 109.5 . .
C45 C47 H47C 109.5 . .
H47A C47 H47C 109.5 . .
H47B C47 H47C 109.5 . .
C38 C48 H48A 109.5 . .
C38 C48 H48B 109.5 . .
H48A C48 H48B 109.5 . .
C38 C48 H48C 109.5 . .
H48A C48 H48C 109.5 . .
H48B C48 H48C 109.5 . .
N11 C49 C50 123.9(8) . .
N11 C49 H49 118.0 . .
C50 C49 H49 118.0 . .
C51 C50 C49 114.8(8) . .
C51 C50 C60 123.4(9) . .
C49 C50 C60 121.7(9) . .
C52 C51 C50 121.7(9) . .
C52 C51 H51 119.2 . .
C50 C51 H51 119.2 . .
C53 C52 C51 119.9(9) . .
C53 C52 H52 120.0 . .
C51 C52 H52 120.0 . .
N11 C53 C52 120.1(8) . .
N11 C53 C54 116.7(7) . .
C52 C53 C54 123.2(8) . .
N12 C54 C55 119.2(9) . .
N12 C54 C53 116.8(8) . .
C55 C54 C53 123.9(9) . .
C56 C55 C54 121.8(11) . .
C56 C55 H55 119.1 . .
C54 C55 H55 119.1 . .
C55 C56 C57 119.4(11) . .
C55 C56 H56 120.3 . .
C57 C56 H56 120.3 . .
C56 C57 C58 116.3(10) . .
C56 C57 C59 122.6(11) . .
C58 C57 C59 121.0(12) . .
N12 C58 C57 124.3(11) . .
N12 C58 H58 117.8 . .
C57 C58 H58 117.8 . .
C57 C59 H59A 109.5 . .
C57 C59 H59B 109.5 . .
H59A C59 H59B 109.5 . .
C57 C59 H59C 109.5 . .
H59A C59 H59C 109.5 . .
H59B C59 H59C 109.5 . .
C50 C60 H60A 109.5 . .
C50 C60 H60B 109.5 . .
H60A C60 H60B 109.5 . .
C50 C60 H60C 109.5 . .
H60A C60 H60C 109.5 . .
H60B C60 H60C 109.5 . .
N13 C61 C62 124.5(10) . .
N13 C61 H61 117.8 . .
C62 C61 H61 117.8 . .
C61 C62 C63 115.3(11) . .
C61 C62 C72 121.0(11) . .
C63 C62 C72 123.6(11) . .
C64 C63 C62 121.7(11) . .
C64 C63 H63 119.1 . .
C62 C63 H63 119.1 . .
C63 C64 C65 119.1(11) . .
C63 C64 H64 120.4 . .
C65 C64 H64 120.4 . .
N13 C65 C64 120.0(9) . .
N13 C65 C66 117.3(7) . .
C64 C65 C66 122.7(9) . .
N14 C66 C67 118.9(9) . .
N14 C66 C65 116.6(7) . .
C67 C66 C65 124.5(8) . .
C68 C67 C66 121.2(8) . .
C68 C67 H67 119.4 . .
C66 C67 H67 119.4 . .
C67 C68 C69 121.2(9) . .
C67 C68 H68 119.4 . .
C69 C68 H68 119.4 . .
C68 C69 C70 115.3(9) . .
C68 C69 C71 123.7(8) . .
C70 C69 C71 120.9(9) . .
N14 C70 C69 123.7(8) . .
N14 C70 H70 118.2 . .
C69 C70 H70 118.2 . .
C69 C71 H71A 109.5 . .
C69 C71 H71B 109.5 . .
H71A C71 H71B 109.5 . .
C69 C71 H71C 109.5 . .
H71A C71 H71C 109.5 . .
H71B C71 H71C 109.5 . .
C62 C72 H72A 109.5 . .
C62 C72 H72B 109.5 . .
H72A C72 H72B 109.5 . .
C62 C72 H72C 109.5 . .
H72A C72 H72C 109.5 . .
H72B C72 H72C 109.5 . .
N15 C73 C74 123.6(9) . .
N15 C73 H73 118.2 . .
C74 C73 H73 118.2 . .
C75 C74 C73 116.3(9) . .
C75 C74 C84 123.4(9) . .
C73 C74 C84 120.3(9) . .
C76 C75 C74 120.5(9) . .
C76 C75 H75 119.8 . .
C74 C75 H75 119.8 . .
C75 C76 C77 121.0(9) . .
C75 C76 H76 119.5 . .
C77 C76 H76 119.5 . .
N15 C77 C76 119.2(9) . .
N15 C77 C78 116.0(8) . .
C76 C77 C78 124.8(9) . .
N16 C78 C79 118.3(11) . .
N16 C78 C77 117.8(8) . .
C79 C78 C77 123.8(11) . .
C80 C79 C78 121.7(13) . .
C80 C79 H79 119.1 . .
C78 C79 H79 119.1 . .
C79 C80 C81 121.2(13) . .
C79 C80 H80 119.4 . .
C81 C80 H80 119.4 . .
C80 C81 C82 115.8(11) . .
C80 C81 C83 124.4(13) . .
C82 C81 C83 119.7(15) . .
N16 C82 C81 121.7(12) . .
N16 C82 H82 119.1 . .
C81 C82 H82 119.1 . .
C81 C83 H83A 109.5 . .
C81 C83 H83B 109.5 . .
H83A C83 H83B 109.5 . .
C81 C83 H83C 109.5 . .
H83A C83 H83C 109.5 . .
H83B C83 H83C 109.5 . .
C74 C84 H84A 109.5 . .
C74 C84 H84B 109.5 . .
H84A C84 H84B 109.5 . .
C74 C84 H84C 109.5 . .
H84A C84 H84C 109.5 . .
H84B C84 H84C 109.5 . .
N17 C85 C86 124.6(8) . .
N17 C85 H85 117.7 . .
C86 C85 H85 117.7 . .
C87 C86 C85 115.6(8) . .
C87 C86 C96 123.8(8) . .
C85 C86 C96 120.5(8) . .
C86 C87 C88 121.8(9) . .
C86 C87 H87 119.1 . .
C88 C87 H87 119.1 . .
C89 C88 C87 118.6(9) . .
C89 C88 H88 120.7 . .
C87 C88 H88 120.7 . .
N17 C89 C88 121.1(8) . .
N17 C89 C90 116.6(7) . .
C88 C89 C90 122.3(8) . .
N18 C90 C91 119.3(9) . .
N18 C90 C89 116.5(8) . .
C91 C90 C89 124.1(9) . .
C92 C91 C90 121.9(11) . .
C92 C91 H91 119.0 . .
C90 C91 H91 119.0 . .
C91 C92 C93 118.8(11) . .
C91 C92 H92 120.6 . .
C93 C92 H92 120.6 . .
C92 C93 C94 116.6(10) . .
C92 C93 C95 122.2(11) . .
C94 C93 C95 121.1(12) . .
N18 C94 C93 124.8(10) . .
N18 C94 H94 117.6 . .
C93 C94 H94 117.6 . .
C93 C95 H95A 109.5 . .
C93 C95 H95B 109.5 . .
H95A C95 H95B 109.5 . .
C93 C95 H95C 109.5 . .
H95A C95 H95C 109.5 . .
H95B C95 H95C 109.5 . .
C86 C96 H96A 109.5 . .
C86 C96 H96B 109.5 . .
H96A C96 H96B 109.5 . .
C86 C96 H96C 109.5 . .
H96A C96 H96C 109.5 . .
H96B C96 H96C 109.5 . .
N19 C97 C98 125.1(11) . .
N19 C97 H97 117.4 . .
C98 C97 H97 117.4 . .
C99 C98 C97 115.1(11) . .
C99 C98 C108 124.0(11) . .
C97 C98 C108 120.9(12) . .
C100 C99 C98 121.4(11) . .
C100 C99 H99 119.3 . .
C98 C99 H99 119.3 . .
C99 C100 C101 119.7(11) . .
C99 C100 H100 120.2 . .
C101 C100 H100 120.2 . .
N19 C101 C100 120.0(10) . .
N19 C101 C102 117.1(8) . .
C100 C101 C102 122.8(10) . .
N20 C102 C103 117.4(9) . .
N20 C102 C101 118.0(8) . .
C103 C102 C101 124.6(8) . .
C104 C103 C102 121.3(8) . .
C104 C103 H103 119.4 . .
C102 C103 H103 119.4 . .
C103 C104 C105 121.3(9) . .
C103 C104 H104 119.3 . .
C105 C104 H104 119.3 . .
C104 C105 C106 114.6(9) . .
C104 C105 C107 123.1(9) . .
C106 C105 C107 122.2(9) . .
N20 C106 C105 124.7(9) . .
N20 C106 H106 117.6 . .
C105 C106 H106 117.6 . .
C105 C107 H10A 109.5 . .
C105 C107 H10B 109.5 . .
H10A C107 H10B 109.5 . .
C105 C107 H10C 109.5 . .
H10A C107 H10C 109.5 . .
H10B C107 H10C 109.5 . .
C98 C108 H10D 109.5 . .
C98 C108 H10E 109.5 . .
H10D C108 H10E 109.5 . .
C98 C108 H10F 109.5 . .
H10D C108 H10F 109.5 . .
H10E C108 H10F 109.5 . .
N4 C109 C110 124.2(8) . .
N4 C109 H109 117.9 . .
C110 C109 H109 117.9 . .
C111 C110 C109 115.8(8) . .
C111 C110 C119 123.9(8) . .
C109 C110 C119 120.3(8) . .
C112 C111 C110 122.0(8) . .
C112 C111 H111 119.0 . .
C110 C111 H111 119.0 . .
C111 C112 C113 119.2(8) . .
C111 C112 H112 120.4 . .
C113 C112 H112 120.4 . .
N4 C113 C112 120.0(7) . .
N4 C113 C114 116.3(6) . .
C112 C113 C114 123.7(7) . .
N3 C114 C115 120.2(8) . .
N3 C114 C113 117.9(6) . .
C115 C114 C113 121.9(7) . .
C116 C115 C114 118.8(8) . .
C116 C115 H115 120.6 . .
C114 C115 H115 120.6 . .
C117 C116 C115 121.3(8) . .
C117 C116 H116 119.3 . .
C115 C116 H116 119.3 . .
C116 C117 C118 116.5(8) . .
C116 C117 C120 123.2(8) . .
C118 C117 C120 120.4(8) . .
N3 C118 C117 122.9(8) . .
N3 C118 H118 118.6 . .
C117 C118 H118 118.6 . .
C110 C119 H11D 109.5 . .
C110 C119 H11E 109.5 . .
H11D C119 H11E 109.5 . .
C110 C119 H11F 109.5 . .
H11D C119 H11F 109.5 . .
H11E C119 H11F 109.5 . .
C117 C120 H12D 109.5 . .
C117 C120 H12E 109.5 . .
H12D C120 H12E 109.5 . .
C117 C120 H12F 109.5 . .
H12D C120 H12F 109.5 . .
H12E C120 H12F 109.5 . .
C1 N1 C5 119.2(6) . .
C1 N1 Cd1 124.6(5) . .
C5 N1 Cd1 115.5(5) . .
C6 N2 C10 119.7(7) . .
C6 N2 Cd1 115.1(5) . .
C10 N2 Cd1 124.9(5) . .
C118 N3 C114 120.4(7) . .
C118 N3 Cd1 123.0(5) . .
C114 N3 Cd1 116.4(5) . .
C109 N4 C113 118.9(7) . .
C109 N4 Cd1 123.6(5) . .
C113 N4 Cd1 117.0(5) . .
C17 N5 C13 119.2(6) . .
C17 N5 Cd2 115.5(5) . .
C13 N5 Cd2 124.7(5) . .
C18 N6 C22 119.2(6) . .
C18 N6 Cd2 116.2(5) . .
C22 N6 Cd2 124.4(5) . .
C29 N7 C25 118.9(7) . .
C29 N7 Cd2 117.5(5) . .
C25 N7 Cd2 123.2(5) . .
C34 N8 C30 120.8(7) . .
C34 N8 Cd2 122.7(5) . .
C30 N8 Cd2 116.4(5) . .
C37 N9 C41 118.3(8) . .
C37 N9 Cd3 123.8(6) . .
C41 N9 Cd3 116.2(6) . .
C46 N10 C42 120.2(9) . .
C46 N10 Cd3 123.6(8) . .
C42 N10 Cd3 116.2(6) . .
C49 N11 C53 119.5(7) . .
C49 N11 Cd3 122.8(6) . .
C53 N11 Cd3 116.4(5) . .
C58 N12 C54 119.0(9) . .
C58 N12 Cd3 125.0(7) . .
C54 N12 Cd3 115.9(6) . .
C65 N13 C61 119.3(8) . .
C65 N13 Cd3 116.1(6) . .
C61 N13 Cd3 124.4(6) . .
C70 N14 C66 119.5(7) . .
C70 N14 Cd3 123.3(6) . .
C66 N14 Cd3 117.2(6) . .
C73 N15 C77 119.5(8) . .
C73 N15 Cd4 123.3(6) . .
C77 N15 Cd4 115.6(6) . .
C78 N16 C82 121.2(9) . .
C78 N16 Cd4 115.9(6) . .
C82 N16 Cd4 123.0(8) . .
C89 N17 C85 118.2(7) . .
C89 N17 Cd4 116.4(5) . .
C85 N17 Cd4 124.1(6) . .
C94 N18 C90 118.5(8) . .
C94 N18 Cd4 124.9(7) . .
C90 N18 Cd4 116.4(6) . .
C101 N19 C97 118.7(8) . .
C101 N19 Cd4 116.1(6) . .
C97 N19 Cd4 125.0(7) . .
C106 N20 C102 120.5(8) . .
C106 N20 Cd4 123.8(6) . .
C102 N20 Cd4 115.6(6) . .

loop_
_geom_bond_atom_site_label_1
_geom_bond_atom_site_label_2
_geom_bond_distance
_geom_bond_site_symmetry_2
V1 O111 1.556(5) .
V1 O35 1.891(5) .
V1 O39 1.895(5) .
V1 O42 1.956(5) .
V1 O52 1.976(5) .
V1 V2 2.974(3) .
V1 V8 2.982(2) .
V2 O100 1.562(5) .
V2 O35 1.909(5) .
V2 O40 1.912(5) .
V2 O52 1.959(5) .
V2 O66 1.981(5) .
V2 V4 2.815(2) .
V2 V5 3.003(3) .
V3 O103 1.550(5) .
V3 O81 1.933(5) .
V3 O105 1.946(5) .
V3 O73 1.948(5) .
V3 O72 1.957(5) .
V3 V7 3.091(3) .
V3 V6 3.096(2) .
V4 O97 1.550(5) .
V4 O35 1.896(5) .
V4 O40 1.898(5) .
V4 O91 1.982(5) .
V4 O36 2.002(5) .
V4 V11 3.094(3) .
V5 O108 1.582(5) .
V5 O30 1.892(5) .
V5 O40 1.894(5) .
V5 O87 1.970(5) .
V5 O66 1.976(5) .
V5 V9 2.993(3) .
V6 O118 1.563(5) .
V6 O30 1.876(5) .
V6 O56 1.890(5) .
V6 O72 1.970(5) .
V6 O81 1.995(5) .
V6 V9 2.758(2) .
V7 O99 1.549(5) .
V7 O39 1.883(5) .
V7 O69 1.909(5) .
V7 O73 1.975(5) .
V7 O105 2.000(5) .
V7 V8 2.795(3) .
V8 O88 1.589(5) .
V8 O69 1.872(5) .
V8 O39 1.888(5) .
V8 O42 1.933(5) .
V8 O37 1.959(5) .
V8 V12 2.990(3) .
V9 O119 1.569(5) .
V9 O56 1.891(5) .
V9 O30 1.891(5) .
V9 O87 1.963(5) .
V9 O61 1.975(5) .
V9 V10 3.015(2) .
V10 O44 1.571(5) .
V10 O56 1.904(5) .
V10 O64 1.912(5) .
V10 O61 1.977(5) .
V10 O74 1.979(5) .
V10 V13 2.990(3) .
V11 O95 1.551(5) .
V11 O80 1.935(5) .
V11 O91 1.939(5) .
V11 O55 1.944(5) .
V11 O36 1.951(5) .
V11 V14 3.048(2) .
V12 O112 1.562(5) .
V12 O71 1.904(5) .
V12 O69 1.912(5) .
V12 O37 1.981(5) .
V12 O67 1.987(5) .
V12 V13 3.001(3) .
V13 O109 1.568(5) .
V13 O71 1.895(5) .
V13 O64 1.904(5) .
V13 O74 1.971(5) .
V13 O67 1.978(5) .
V13 V14 2.800(2) .
V14 O102 1.585(5) .
V14 O71 1.865(5) .
V14 O64 1.885(5) .
V14 O80 1.958(5) .
V14 O55 1.963(5) .
V15 O93 1.552(5) .
V15 O43 1.895(5) .
V15 O46 1.901(5) .
V15 O34 1.963(5) .
V15 O60 1.980(5) .
V15 V16 2.974(3) .
V15 V18 2.991(2) .
V16 O89 1.576(5) .
V16 O54 1.903(5) .
V16 O43 1.906(5) .
V16 O60 1.960(5) .
V16 O70 1.987(5) .
V16 V17 2.809(2) .
V16 V22 2.994(2) .
V17 O101 1.550(5) .
V17 O43 1.885(5) .
V17 O54 1.895(5) .
V17 O86 1.987(5) .
V17 O51 1.994(5) .
V17 V19 3.101(3) .
V18 O104 1.584(5) .
V18 O78 1.878(5) .
V18 O46 1.892(5) .
V18 O34 1.939(5) .
V18 O58 1.958(5) .
V18 V20 2.794(3) .
V18 V21 2.994(3) .
V19 O83 1.549(5) .
V19 O75 1.933(5) .
V19 O86 1.935(5) .
V19 O49 1.938(5) .
V19 O51 1.949(5) .
V19 V26 3.060(2) .
V20 O96 1.544(5) .
V20 O46 1.885(5) .
V20 O78 1.907(5) .
V20 O92 1.974(5) .
V20 O77 1.998(5) .
V20 V25 3.088(3) .
V21 O115 1.566(5) .
V21 O65 1.895(5) .
V21 O78 1.906(5) .
V21 O58 1.979(5) .
V21 O85 1.984(5) .
V21 V27 2.992(2) .
V22 O117 1.582(5) .
V22 O54 1.891(5) .
V22 O29 1.892(5) .
V22 O76 1.969(5) .
V22 O70 1.970(5) .
V22 V23 2.994(3) .
V23 O113 1.575(5) .
V23 O29 1.887(5) .
V23 O84 1.892(5) .
V23 O76 1.966(5) .
V23 O63 1.981(5) .
V23 V24 2.750(2) .
V23 V28 3.026(2) .
V24 O120 1.559(5) .
V24 O29 1.883(5) .
V24 O84 1.891(5) .
V24 O98 1.975(5) .
V24 O47 1.989(5) .
V24 V25 3.090(2) .
V25 O57 1.548(5) .
V25 O47 1.938(5) .
V25 O92 1.943(5) .
V25 O77 1.948(5) .
V25 O98 1.950(5) .
V26 O94 1.583(5) .
V26 O65 1.871(5) .
V26 O62 1.890(5) .
V26 O49 1.959(5) .
V26 O75 1.959(5) .
V26 V27 2.804(2) .
V27 O114 1.574(5) .
V27 O65 1.902(5) .
V27 O62 1.912(5) .
V27 O85 1.968(5) .
V27 O68 1.972(5) .
V27 V28 2.988(3) .
V28 O45 1.572(5) .
V28 O84 1.900(5) .
V28 O62 1.902(5) .
V28 O68 1.973(5) .
V28 O63 1.984(5) .
As1 O60 1.720(5) .
As1 O77 1.744(5) .
As1 O48 1.764(6) .
As2 O70 1.720(5) .
As2 O48 1.742(5) .
As2 O47 1.747(5) .
As3 O76 1.719(5) .
As3 O51 1.738(5) .
As3 O32 1.761(5) .
As4 O63 1.716(5) .
As4 O49 1.743(5) .
As4 O32 1.753(5) .
As5 O34 1.716(5) .
As5 O86 1.751(5) .
As5 O33 1.755(5) .
As6 O58 1.720(5) .
As6 O33 1.755(5) .
As6 O75 1.758(5) .
As7 O85 1.718(5) .
As7 O92 1.747(5) .
As7 O90 1.765(6) .
As8 O68 1.722(5) .
As8 O90 1.741(6) .
As8 O98 1.748(5) .
As9 O87 1.720(5) .
As9 O36 1.734(5) .
As9 O31 1.759(5) .
As10 O61 1.722(5) .
As10 O55 1.734(5) .
As10 O31 1.746(5) .
As11 O37 1.721(5) .
As11 O41 1.751(5) .
As11 O80 1.757(5) .
As12 O42 1.722(5) .
As12 O41 1.754(5) .
As12 O91 1.755(5) .
As13 O52 1.724(5) .
As13 O105 1.738(5) .
As13 O59 1.767(5) .
As14 O66 1.725(5) .
As14 O81 1.742(5) .
As14 O59 1.749(5) .
As15 O67 1.717(5) .
As15 O73 1.732(5) .
As15 O106 1.764(6) .
As16 O74 1.723(5) .
As16 O72 1.742(5) .
As16 O106 1.746(6) .
Cd1 O104 2.205(5) .
Cd1 N1 2.270(6) .
Cd1 N4 2.276(6) .
Cd1 O102 2.276(5) .
Cd1 N2 2.288(6) .
Cd1 N3 2.295(6) .
Cd2 O88 2.213(5) 1_455
Cd2 N7 2.266(6) .
Cd2 N5 2.272(6) .
Cd2 O94 2.273(5) .
Cd2 N6 2.282(6) .
Cd2 N8 2.292(6) .
Cd3 N14 2.211(7) .
Cd3 N11 2.212(7) .
Cd3 N9 2.236(8) .
Cd3 N10 2.244(7) .
Cd3 N12 2.249(7) .
Cd3 N13 2.255(7) .
Cd4 N17 2.202(7) .
Cd4 N20 2.225(7) .
Cd4 N18 2.230(7) .
Cd4 N15 2.232(7) .
Cd4 N19 2.245(7) .
Cd4 N16 2.260(8) .
O88 Cd2 2.213(5) 1_655
C1 N1 1.310(9) .
C1 C2 1.355(10) .
C1 H1 0.9300 .
C2 C3 1.359(11) .
C2 C12 1.478(11) .
C3 C4 1.365(11) .
C3 H3 0.9300 .
C4 C5 1.342(10) .
C4 H4 0.9300 .
C5 N1 1.321(9) .
C5 C6 1.479(10) .
C6 N2 1.305(9) .
C6 C7 1.371(10) .
C7 C8 1.352(12) .
C7 H7 0.9300 .
C8 C9 1.348(12) .
C8 H8 0.9300 .
C9 C10 1.358(12) .
C9 C11 1.494(13) .
C10 N2 1.326(10) .
C10 H10 0.9300 .
C11 H11A 0.9600 .
C11 H11B 0.9600 .
C11 H11C 0.9600 .
C12 H12A 0.9600 .
C12 H12B 0.9600 .
C12 H12C 0.9600 .
C13 N5 1.317(9) .
C13 C14 1.354(10) .
C13 H13 0.9300 .
C14 C15 1.362(11) .
C14 C24 1.478(11) .
C15 C16 1.366(11) .
C15 H15 0.9300 .
C16 C17 1.362(10) .
C16 H16 0.9300 .
C17 N5 1.316(9) .
C17 C18 1.464(10) .
C18 N6 1.308(9) .
C18 C19 1.363(10) .
C19 C20 1.342(11) .
C19 H19 0.9300 .
C20 C21 1.342(12) .
C20 H20 0.9300 .
C21 C22 1.349(11) .
C21 C23 1.483(13) .
C22 N6 1.316(10) .
C22 H22 0.9300 .
C23 H23A 0.9600 .
C23 H23B 0.9600 .
C23 H23C 0.9600 .
C24 H24A 0.9600 .
C24 H24B 0.9600 .
C24 H24C 0.9600 .
C25 N7 1.314(10) .
C25 C26 1.382(11) .
C25 H25 0.9300 .
C26 C27 1.345(12) .
C26 C36 1.483(12) .
C27 C28 1.328(12) .
C27 H27 0.9300 .
C28 C29 1.369(10) .
C28 H28 0.9300 .
C29 N7 1.314(9) .
C29 C30 1.468(10) .
C30 N8 1.310(9) .
C30 C31 1.357(11) .
C31 C32 1.356(12) .
C31 H31 0.9300 .
C32 C33 1.359(12) .
C32 H32 0.9300 .
C33 C34 1.362(11) .
C33 C35 1.485(11) .
C34 N8 1.299(9) .
C34 H34 0.9300 .
C35 H35A 0.9600 .
C35 H35B 0.9600 .
C35 H35C 0.9600 .
C36 H36A 0.9600 .
C36 H36B 0.9600 .
C36 H36C 0.9600 .
C37 N9 1.323(11) .
C37 C38 1.358(12) .
C37 H37 0.9300 .
C38 C39 1.326(12) .
C38 C48 1.495(13) .
C39 C40 1.356(14) .
C39 H39 0.9300 .
C40 C41 1.362(13) .
C40 H40 0.9300 .
C41 N9 1.331(10) .
C41 C42 1.448(13) .
C42 N10 1.315(12) .
C42 C43 1.365(13) .
C43 C44 1.319(17) .
C43 H43 0.9300 .
C44 C45 1.339(18) .
C44 H44 0.9300 .
C45 C46 1.397(15) .
C45 C47 1.485(16) .
C46 N10 1.315(12) .
C46 H46 0.9300 .
C47 H47A 0.9600 .
C47 H47B 0.9600 .
C47 H47C 0.9600 .
C48 H48A 0.9600 .
C48 H48B 0.9600 .
C48 H48C 0.9600 .
C49 N11 1.317(10) .
C49 C50 1.362(12) .
C49 H49 0.9300 .
C50 C51 1.353(13) .
C50 C60 1.462(12) .
C51 C52 1.351(13) .
C51 H51 0.9300 .
C52 C53 1.335(12) .
C52 H52 0.9300 .
C53 N11 1.318(10) .
C53 C54 1.459(12) .
C54 N12 1.310(11) .
C54 C55 1.341(13) .
C55 C56 1.324(15) .
C55 H55 0.9300 .
C56 C57 1.344(16) .
C56 H56 0.9300 .
C57 C58 1.347(15) .
C57 C59 1.503(15) .
C58 N12 1.297(12) .
C58 H58 0.9300 .
C59 H59A 0.9600 .
C59 H59B 0.9600 .
C59 H59C 0.9600 .
C60 H60A 0.9600 .
C60 H60B 0.9600 .
C60 H60C 0.9600 .
C61 N13 1.304(12) .
C61 C62 1.352(13) .
C61 H61 0.9300 .
C62 C63 1.357(17) .
C62 C72 1.475(15) .
C63 C64 1.316(16) .
C63 H63 0.9300 .
C64 C65 1.386(13) .
C64 H64 0.9300 .
C65 N13 1.300(11) .
C65 C66 1.440(12) .
C66 N14 1.326(10) .
C66 C67 1.362(12) .
C67 C68 1.325(13) .
C67 H67 0.9300 .
C68 C69 1.353(12) .
C68 H68 0.9300 .
C69 C70 1.379(12) .
C69 C71 1.454(13) .
C70 N14 1.314(11) .
C70 H70 0.9300 .
C71 H71A 0.9600 .
C71 H71B 0.9600 .
C71 H71C 0.9600 .
C72 H72A 0.9600 .
C72 H72B 0.9600 .
C72 H72C 0.9600 .
C73 N15 1.302(11) .
C73 C74 1.385(12) .
C73 H73 0.9300 .
C74 C75 1.349(12) .
C74 C84 1.489(13) .
C75 C76 1.344(14) .
C75 H75 0.9300 .
C76 C77 1.359(13) .
C76 H76 0.9300 .
C77 N15 1.341(10) .
C77 C78 1.444(13) .
C78 N16 1.305(12) .
C78 C79 1.368(13) .
C79 C80 1.306(17) .
C79 H79 0.9300 .
C80 C81 1.355(19) .
C80 H80 0.9300 .
C81 C82 1.389(16) .
C81 C83 1.488(16) .
C82 N16 1.321(12) .
C82 H82 0.9300 .
C83 H83A 0.9600 .
C83 H83B 0.9600 .
C83 H83C 0.9600 .
C84 H84A 0.9600 .
C84 H84B 0.9600 .
C84 H84C 0.9600 .
C85 N17 1.318(10) .
C85 C86 1.349(12) .
C85 H85 0.9300 .
C86 C87 1.336(12) .
C86 C96 1.483(12) .
C87 C88 1.353(13) .
C87 H87 0.9300 .
C88 C89 1.350(12) .
C88 H88 0.9300 .
C89 N17 1.313(10) .
C89 C90 1.440(12) .
C90 N18 1.304(11) .
C90 C91 1.368(13) .
C91 C92 1.325(15) .
C91 H91 0.9300 .
C92 C93 1.345(15) .
C92 H92 0.9300 .
C93 C94 1.358(14) .
C93 C95 1.504(14) .
C94 N18 1.300(12) .
C94 H94 0.9300 .
C95 H95A 0.9600 .
C95 H95B 0.9600 .
C95 H95C 0.9600 .
C96 H96A 0.9600 .
C96 H96B 0.9600 .
C96 H96C 0.9600 .
C97 N19 1.312(12) .
C97 C98 1.361(13) .
C97 H97 0.9300 .
C98 C99 1.349(17) .
C98 C108 1.474(15) .
C99 C100 1.337(17) .
C99 H99 0.9300 .
C100 C101 1.376(13) .
C100 H100 0.9300 .
C101 N19 1.306(11) .
C101 C102 1.425(13) .
C102 N20 1.328(10) .
C102 C103 1.385(13) .
C103 C104 1.332(13) .
C103 H103 0.9300 .
C104 C105 1.357(12) .
C104 H104 0.9300 .
C105 C106 1.380(12) .
C105 C107 1.465(13) .
C106 N20 1.295(11) .
C106 H106 0.9300 .
C107 H10A 0.9600 .
C107 H10B 0.9600 .
C107 H10C 0.9600 .
C108 H10D 0.9600 .
C108 H10E 0.9600 .
C108 H10F 0.9600 .
C109 N4 1.314(10) .
C109 C110 1.360(11) .
C109 H109 0.9300 .
C110 C111 1.346(12) .
C110 C119 1.474(12) .
C111 C112 1.339(12) .
C111 H111 0.9300 .
C112 C113 1.369(10) .
C112 H112 0.9300 .
C113 N4 1.329(9) .
C113 C114 1.462(10) .
C114 N3 1.308(9) .
C114 C115 1.364(10) .
C115 C116 1.355(12) .
C115 H115 0.9300 .
C116 C117 1.344(12) .
C116 H116 0.9300 .
C117 C118 1.364(11) .
C117 C120 1.484(12) .
C118 N3 1.307(10) .
C118 H118 0.9300 .
C119 H11D 0.9600 .
C119 H11E 0.9600 .
C119 H11F 0.9600 .
C120 H12D 0.9600 .
C120 H12E 0.9600 .
C120 H12F 0.9600 .
